data_7239414
loop_
_publ_author_name
'Zhou, Shi'
'Liu, Bo'
'Chen, Ya-Guang'
'Li, Xiao-Min'
'Wang, Dong-Xiao'

_publ_section_title
;
 A hybrid compound based on octamolybdates and a rigid multidentate
 ligand: synthesis, structure and characterization
;
_journal_issue 47
_journal_name_full 'RSC Advances'
_journal_page_first 24910
_journal_paper_doi 10.1039/c3ra45917a
_journal_volume 3
_journal_year 2013
_chemical_formula_moiety '2(C36 H26 Cu2 Mo8 N10 O26), 2(C36 H26 Cu2 N10), 3(O)'
_chemical_formula_sum 'C144 H104 Cu8 Mo16 N40 O55'
_chemical_formula_weight 5318.12
_space_group_IT_number 29
_space_group_name_Hall 'P 2c -2ac'
_space_group_name_H-M_alt 'P c a 21'
_symmetry_cell_setting orthorhombic
_symmetry_space_group_name_H-M 'P c a 21'
_atom_sites_solution_hydrogens geom
_atom_sites_solution_primary direct
_atom_sites_solution_secondary difmap
_audit_creation_method SHELXL-97
_cell_angle_alpha 90.000(5)
_cell_angle_beta 90.000(5)
_cell_angle_gamma 90.000(5)
_cell_formula_units_Z 4
_cell_length_a 21.155(5)
_cell_length_b 28.507(5)
_cell_length_c 27.460(5)
_cell_measurement_reflns_used 4422
_cell_measurement_temperature 293(2)
_cell_measurement_theta_max 19.03
_cell_measurement_theta_min 2.43
_cell_volume 16560(6)
_computing_cell_refinement 'SAINT (Bruker, 2002)'
_computing_data_collection 'APEX2 (Bruker, 2002)'
_computing_data_reduction 'SAINT (Bruker, 2002)'
_computing_structure_refinement 'SHELXL-97 (Sheldrick, 2008)'
_computing_structure_solution 'SHELXL-97 (Sheldrick, 2008)'
_diffrn_ambient_temperature 293(2)
_diffrn_measured_fraction_theta_full 1.000
_diffrn_measured_fraction_theta_max 1.000
_diffrn_measurement_device_type 'CCD area detector'
_diffrn_measurement_method 'phi and omega scans'
_diffrn_radiation_monochromator graphite
_diffrn_radiation_source 'fine-focus sealed tube'
_diffrn_radiation_type MoK\a
_diffrn_radiation_wavelength 0.71073
_diffrn_reflns_av_R_equivalents 0.1066
_diffrn_reflns_av_sigmaI/netI 0.1266
_diffrn_reflns_limit_h_max 22
_diffrn_reflns_limit_h_min -25
_diffrn_reflns_limit_k_max 33
_diffrn_reflns_limit_k_min -31
_diffrn_reflns_limit_l_max 32
_diffrn_reflns_limit_l_min -32
_diffrn_reflns_number 82894
_diffrn_reflns_theta_full 25.03
_diffrn_reflns_theta_max 25.03
_diffrn_reflns_theta_min 1.20
_diffrn_standards_number 0
_exptl_absorpt_coefficient_mu 2.264
_exptl_absorpt_correction_T_max 0.816
_exptl_absorpt_correction_T_min 0.672
_exptl_absorpt_correction_type multi-scan
_exptl_absorpt_process_details '(SADABS; Bruker, 2002)'
_exptl_crystal_colour 'brownish red'
_exptl_crystal_density_diffrn 2.133
_exptl_crystal_density_method 'not measured'
_exptl_crystal_description block
_exptl_crystal_F_000 10392
_exptl_crystal_size_max 0.21
_exptl_crystal_size_mid 0.15
_exptl_crystal_size_min 0.09
_refine_diff_density_max 1.112
_refine_diff_density_min -0.802
_refine_diff_density_rms 0.157
_refine_ls_abs_structure_details 'Flack H D (1983), Acta Cryst. A39, 876-881'
_refine_ls_abs_structure_Flack 0.00
_refine_ls_extinction_method none
_refine_ls_goodness_of_fit_ref 0.983
_refine_ls_hydrogen_treatment constr
_refine_ls_matrix_type full
_refine_ls_number_parameters 2395
_refine_ls_number_reflns 29133
_refine_ls_number_restraints 73
_refine_ls_restrained_S_all 0.982
_refine_ls_R_factor_all 0.1085
_refine_ls_R_factor_gt 0.0551
_refine_ls_shift/su_max 0.001
_refine_ls_shift/su_mean 0.000
_refine_ls_structure_factor_coef Fsqd
_refine_ls_weighting_details 'calc w=1/[\s^2^(Fo^2^)+(0.0284P)^2^+0.0000P] where P=(Fo^2^+2Fc^2^)/3'
_refine_ls_weighting_scheme calc
_refine_ls_wR_factor_gt 0.0895
_refine_ls_wR_factor_ref 0.1094
_reflns_number_gt 18632
_reflns_number_total 29133
_reflns_threshold_expression >2\s(I)
_cod_data_source_file c3ra45917a.txt
_cod_data_source_block Cu
_cod_depositor_comments
;
The following automatic conversions were performed:

data item '_symmetry_cell_setting' value 'Orthorhombic' was changed
to 'orthorhombic' in accordance with the
/home/saulius/struct/COD-crude-data/automatic-downloads/DataCite-retrospective/RSC/depositions/lib/dictionaries/cif_core.dic
dictionary named 'cif_core.dic' version 2.4.2 last updated on
2011-04-26.

Automatic conversion script
Id: cif_fix_values 6909 2019-04-08 15:41:33Z antanas 
;
_cod_original_sg_symbol_H-M Pca2(1)
_cod_database_code 7239414

loop_
_symmetry_equiv_pos_as_xyz
'x, y, z'
'-x, -y, z+1/2'
'-x+1/2, y, z+1/2'
'x+1/2, -y, z'

loop_
_atom_site_label
_atom_site_type_symbol
_atom_site_fract_x
_atom_site_fract_y
_atom_site_fract_z
_atom_site_U_iso_or_equiv
_atom_site_adp_type
_atom_site_occupancy
_atom_site_symmetry_multiplicity
_atom_site_calc_flag
_atom_site_refinement_flags
Cu1 Cu 0.69259(8) 0.13216(7) 0.76353(5) 0.0369(5) Uani 1 1 d .
Cu2 Cu 0.19229(8) 0.11072(7) 0.45157(6) 0.0384(5) Uani 1 1 d .
Cu3 Cu 0.71623(8) 0.01847(7) 0.32208(6) 0.0444(5) Uani 1 1 d .
Cu4 Cu 0.30060(8) 0.23391(6) 0.37395(5) 0.0376(5) Uani 1 1 d .
Cu5 Cu 0.80377(10) 0.27415(7) 0.34658(6) 0.0578(6) Uani 1 1 d .
Cu6 Cu 0.80247(8) 0.38391(7) -0.08417(5) 0.0346(4) Uani 1 1 d .
Cu7 Cu 1.19526(8) 0.35227(7) -0.26109(5) 0.0371(5) Uani 1 1 d .
Cu8 Cu 0.72137(10) 0.51881(8) 0.28502(6) 0.0558(6) Uani 1 1 d .
Mo1 Mo 0.41811(6) 0.11082(4) 0.22556(4) 0.0314(3) Uani 1 1 d .
Mo2 Mo 0.50821(5) 0.21076(4) 0.27598(4) 0.0285(3) Uani 1 1 d .
Mo3 Mo 0.56905(6) 0.23405(4) 0.38274(4) 0.0302(3) Uani 1 1 d .
Mo4 Mo 0.58733(5) 0.11995(4) 0.33566(4) 0.0254(3) Uani 1 1 d .
Mo5 Mo 0.58185(6) 0.14461(4) 0.45894(4) 0.0329(3) Uani 1 1 d .
Mo6 Mo 0.50752(5) 0.04100(4) 0.40353(4) 0.0300(3) Uani 1 1 d .
Mo7 Mo 0.42756(5) 0.13377(4) 0.34814(4) 0.0228(3) Uani 1 1 d .
Mo8 Mo 0.44110(6) 0.01967(4) 0.29709(4) 0.0304(3) Uani 1 1 d .
Mo9 Mo 0.91703(4) 0.37929(4) 0.33167(4) 0.0222(3) Uani 1 1 d .
Mo10 Mo 1.00619(5) 0.37883(4) 0.22274(4) 0.0297(3) Uani 1 1 d .
Mo11 Mo 0.93887(5) 0.47578(4) 0.25663(4) 0.0302(3) Uani 1 1 d .
Mo12 Mo 1.01837(5) 0.47444(4) 0.35838(4) 0.0304(3) Uani 1 1 d .
Mo13 Mo 1.08587(5) 0.38013(4) 0.32336(4) 0.0228(3) Uani 1 1 d .
Mo14 Mo 0.99584(5) 0.37801(4) 0.43184(4) 0.0289(3) Uani 1 1 d .
Mo15 Mo 1.06839(5) 0.28241(4) 0.39840(4) 0.0270(3) Uani 1 1 d .
Mo16 Mo 0.98666(5) 0.28482(4) 0.29713(4) 0.0245(3) Uani 1 1 d .
C1 C 0.5740(6) 0.0963(5) 0.7108(5) 0.041(4) Uani 1 1 d .
H1 H 0.6038 0.0771 0.6959 0.050 Uiso 1 1 calc R
C2 C 0.5120(6) 0.0915(5) 0.6970(4) 0.034(4) Uani 1 1 d .
H2 H 0.5004 0.0707 0.6725 0.041 Uiso 1 1 calc R
C3 C 0.5492(6) 0.1525(5) 0.7663(5) 0.038(4) Uani 1 1 d .
H3 H 0.5612 0.1737 0.7903 0.046 Uiso 1 1 calc R
C4 C 0.4873(6) 0.1489(5) 0.7551(4) 0.031(3) Uani 1 1 d .
H4 H 0.4581 0.1676 0.7713 0.037 Uiso 1 1 calc R
C5 C 0.4671(6) 0.1188(4) 0.7207(4) 0.023(3) Uani 1 1 d .
C6 C 0.4006(6) 0.1161(4) 0.7033(4) 0.027(3) Uani 1 1 d .
C7 C 0.3436(5) 0.1139(4) 0.7296(4) 0.025(3) Uani 1 1 d .
C8 C 0.3330(5) 0.1081(4) 0.7820(4) 0.019(3) Uani 1 1 d .
C9 C 0.3767(6) 0.0897(5) 0.8118(4) 0.033(3) Uani 1 1 d .
H9 H 0.4144 0.0780 0.7993 0.040 Uiso 1 1 calc R
C10 C 0.3648(6) 0.0885(4) 0.8611(4) 0.032(3) Uani 1 1 d .
H10 H 0.3949 0.0743 0.8810 0.039 Uiso 1 1 calc R
C11 C 0.2675(6) 0.1213(5) 0.8524(5) 0.034(3) Uani 1 1 d .
H11 H 0.2290 0.1310 0.8654 0.041 Uiso 1 1 calc R
C12 C 0.2754(6) 0.1229(5) 0.8018(4) 0.036(4) Uani 1 1 d .
H12 H 0.2430 0.1336 0.7818 0.043 Uiso 1 1 calc R
C13 C 0.3270(6) 0.1159(4) 0.6508(4) 0.026(3) Uani 1 1 d .
C14 C 0.2945(6) 0.1162(5) 0.6039(4) 0.024(3) Uani 1 1 d .
C15 C 0.2278(7) 0.1173(6) 0.6006(5) 0.062(5) Uani 1 1 d .
H15 H 0.2027 0.1181 0.6284 0.075 Uiso 1 1 calc R
C16 C 0.2012(7) 0.1170(7) 0.5544(5) 0.067(6) Uani 1 1 d .
H16 H 0.1574 0.1175 0.5519 0.081 Uiso 1 1 calc R
C17 C 0.2984(6) 0.1163(5) 0.5169(4) 0.032(3) Uani 1 1 d .
H17 H 0.3224 0.1159 0.4886 0.038 Uiso 1 1 calc R
C18 C 0.3287(6) 0.1171(5) 0.5610(4) 0.030(3) Uani 1 1 d .
H18 H 0.3726 0.1182 0.5620 0.036 Uiso 1 1 calc R
C19 C 0.7719(6) 0.1485(5) 0.3632(4) 0.038(4) Uani 1 1 d .
H19 H 0.7370 0.1641 0.3504 0.046 Uiso 1 1 calc R
C20 C 0.7812(6) 0.1492(5) 0.4132(4) 0.029(3) Uani 1 1 d .
H20 H 0.7532 0.1656 0.4330 0.034 Uiso 1 1 calc R
C21 C 0.8593(6) 0.1016(5) 0.3534(5) 0.039(4) Uani 1 1 d .
H21 H 0.8862 0.0847 0.3332 0.047 Uiso 1 1 calc R
C22 C 0.8700(6) 0.1005(5) 0.4029(4) 0.034(4) Uani 1 1 d .
H22 H 0.9030 0.0827 0.4155 0.041 Uiso 1 1 calc R
C23 C 0.8314(6) 0.1259(5) 0.4337(4) 0.030(3) Uani 1 1 d .
C24 C 0.8446(6) 0.1260(5) 0.4860(4) 0.031(3) Uani 1 1 d .
C25 C 0.8988(6) 0.1192(4) 0.5120(4) 0.027(3) Uani 1 1 d .
C26 C 0.9654(6) 0.1158(4) 0.4942(4) 0.026(3) Uani 1 1 d .
C27 C 0.9930(6) 0.1496(5) 0.4652(5) 0.044(4) Uani 1 1 d .
H27 H 0.9694 0.1745 0.4530 0.053 Uiso 1 1 calc R
C28 C 1.0582(7) 0.1455(5) 0.4545(5) 0.046(4) Uani 1 1 d .
H28 H 1.0766 0.1692 0.4360 0.055 Uiso 1 1 calc R
C29 C 1.0649(7) 0.0778(6) 0.4965(5) 0.054(4) Uani 1 1 d .
H29 H 1.0891 0.0525 0.5069 0.065 Uiso 1 1 calc R
C30 C 1.0030(6) 0.0797(5) 0.5098(5) 0.044(4) Uani 1 1 d .
H30 H 0.9862 0.0564 0.5296 0.052 Uiso 1 1 calc R
C31 C 0.8276(6) 0.1286(5) 0.5645(4) 0.027(3) Uani 1 1 d .
C32 C 0.7969(6) 0.1340(5) 0.6125(5) 0.032(3) Uani 1 1 d .
C33 C 0.8289(6) 0.1248(5) 0.6536(5) 0.035(4) Uani 1 1 d .
H33 H 0.8712 0.1163 0.6519 0.043 Uiso 1 1 calc R
C34 C 0.7995(6) 0.1279(4) 0.6987(4) 0.029(3) Uani 1 1 d .
H34 H 0.8232 0.1224 0.7266 0.034 Uiso 1 1 calc R
C35 C 0.7066(7) 0.1488(6) 0.6625(4) 0.050(5) Uani 1 1 d .
H35 H 0.6646 0.1579 0.6653 0.060 Uiso 1 1 calc R
C36 C 0.7316(6) 0.1469(5) 0.6167(5) 0.037(4) Uani 1 1 d .
H36 H 0.7073 0.1538 0.5894 0.045 Uiso 1 1 calc R
C37 C 0.7567(7) 0.0106(5) 0.7196(5) 0.038(4) Uani 1 1 d .
H37 H 0.7143 0.0104 0.7285 0.046 Uiso 1 1 calc R
C38 C 0.7711(7) 0.0087(5) 0.6693(4) 0.037(4) Uani 1 1 d .
H38 H 0.7391 0.0086 0.6460 0.044 Uiso 1 1 calc R
C39 C 0.8603(7) 0.0104(5) 0.7406(5) 0.041(4) Uani 1 1 d .
H39 H 0.8920 0.0112 0.7641 0.049 Uiso 1 1 calc R
C40 C 0.8778(6) 0.0066(5) 0.6912(4) 0.032(4) Uani 1 1 d .
H40 H 0.9202 0.0039 0.6827 0.038 Uiso 1 1 calc R
C41 C 0.8327(6) 0.0069(5) 0.6561(4) 0.029(3) Uani 1 1 d .
C42 C 0.8498(6) 0.0034(5) 0.6033(4) 0.029(3) Uani 1 1 d .
C43 C 0.9030(6) -0.0061(4) 0.5807(4) 0.024(3) Uani 1 1 d U
C44 C 0.9728(6) -0.0107(5) 0.5933(4) 0.027(3) Uani 1 1 d .
C45 C 1.0068(7) 0.0219(5) 0.6204(4) 0.040(4) Uani 1 1 d .
H45 H 0.9864 0.0474 0.6344 0.048 Uiso 1 1 calc R
C46 C 1.0707(7) 0.0161(6) 0.6261(5) 0.052(4) Uani 1 1 d .
H46 H 1.0924 0.0385 0.6443 0.062 Uiso 1 1 calc R
C47 C 1.0712(7) -0.0503(5) 0.5810(5) 0.046(4) Uani 1 1 d .
H47 H 1.0929 -0.0755 0.5674 0.055 Uiso 1 1 calc R
C48 C 1.0072(6) -0.0474(5) 0.5727(4) 0.032(3) Uani 1 1 d .
H48 H 0.9870 -0.0697 0.5535 0.038 Uiso 1 1 calc R
C49 C 0.8275(7) -0.0006(5) 0.5273(5) 0.034(4) Uani 1 1 d .
C50 C 0.7967(6) 0.0004(4) 0.4796(4) 0.026(3) Uani 1 1 d .
C51 C 0.8252(6) -0.0192(5) 0.4395(4) 0.032(3) Uani 1 1 d .
H51 H 0.8632 -0.0353 0.4427 0.038 Uiso 1 1 calc R
C52 C 0.7969(6) -0.0148(5) 0.3944(5) 0.040(4) Uani 1 1 d .
H52 H 0.8159 -0.0294 0.3678 0.048 Uiso 1 1 calc R
C53 C 0.7140(6) 0.0268(5) 0.4271(4) 0.032(3) Uani 1 1 d .
H53 H 0.6755 0.0420 0.4233 0.039 Uiso 1 1 calc R
C54 C 0.7385(6) 0.0228(5) 0.4732(4) 0.033(3) Uani 1 1 d .
H54 H 0.7167 0.0349 0.4998 0.040 Uiso 1 1 calc R
C55 C 0.2303(7) 0.2383(5) -0.0244(4) 0.037(4) Uani 1 1 d .
H55 H 0.2718 0.2409 -0.0353 0.045 Uiso 1 1 calc R
C56 C 0.2201(6) 0.2389(5) 0.0259(4) 0.035(4) Uani 1 1 d .
H56 H 0.2539 0.2418 0.0473 0.042 Uiso 1 1 calc R
C57 C 0.1266(7) 0.2292(5) -0.0414(5) 0.040(4) Uani 1 1 d .
H57 H 0.0939 0.2254 -0.0637 0.048 Uiso 1 1 calc R
C58 C 0.1117(6) 0.2291(5) 0.0092(4) 0.035(4) Uani 1 1 d .
H58 H 0.0700 0.2251 0.0192 0.042 Uiso 1 1 calc R
C59 C 0.1586(6) 0.2351(5) 0.0432(4) 0.029(3) Uani 1 1 d .
C60 C 0.1480(6) 0.2365(4) 0.0953(4) 0.025(3) Uani 1 1 d .
C61 C 0.0897(6) 0.2378(4) 0.1213(4) 0.024(3) Uani 1 1 d .
C62 C 0.0243(7) 0.2340(5) 0.1074(4) 0.032(3) Uani 1 1 d .
C63 C -0.0027(7) 0.1910(6) 0.1051(6) 0.060(5) Uani 1 1 d .
H63 H 0.0217 0.1642 0.1096 0.072 Uiso 1 1 calc R
C64 C -0.0662(8) 0.1872(6) 0.0959(6) 0.060(5) Uani 1 1 d .
H64 H -0.0827 0.1570 0.0948 0.072 Uiso 1 1 calc R
C65 C -0.0794(8) 0.2652(6) 0.0885(5) 0.053(4) Uani 1 1 d .
H65 H -0.1047 0.2912 0.0820 0.063 Uiso 1 1 calc R
C66 C -0.0139(8) 0.2730(6) 0.0979(5) 0.051(4) Uani 1 1 d .
H66 H 0.0029 0.3031 0.0978 0.061 Uiso 1 1 calc R
C67 C 0.1706(6) 0.2403(5) 0.1721(4) 0.029(3) Uani 1 1 d .
C68 C 0.2041(6) 0.2424(4) 0.2189(4) 0.025(3) Uani 1 1 d .
C69 C 0.1728(6) 0.2499(5) 0.2615(4) 0.034(4) Uani 1 1 d .
H69 H 0.1295 0.2557 0.2605 0.041 Uiso 1 1 calc R
C70 C 0.2025(7) 0.2492(5) 0.3057(4) 0.042(4) Uani 1 1 d .
H70 H 0.1793 0.2550 0.3338 0.051 Uiso 1 1 calc R
C71 C 0.2968(6) 0.2335(5) 0.2675(4) 0.030(3) Uani 1 1 d .
H71 H 0.3402 0.2286 0.2685 0.036 Uiso 1 1 calc R
C72 C 0.2675(6) 0.2333(5) 0.2221(4) 0.038(4) Uani 1 1 d .
H72 H 0.2908 0.2271 0.1941 0.046 Uiso 1 1 calc R
C73 C 0.4336(8) 0.2027(8) 0.0878(6) 0.080(7) Uani 1 1 d .
H73 H 0.4096 0.1786 0.1012 0.096 Uiso 1 1 calc R
C74 C 0.4982(7) 0.2033(6) 0.0971(5) 0.047(4) Uani 1 1 d .
H74 H 0.5169 0.1793 0.1149 0.056 Uiso 1 1 calc R
C75 C 0.4376(8) 0.2685(7) 0.0442(5) 0.060(5) Uani 1 1 d .
H75 H 0.4167 0.2915 0.0264 0.072 Uiso 1 1 calc R
C76 C 0.5039(7) 0.2736(6) 0.0510(5) 0.050(4) Uani 1 1 d .
H76 H 0.5263 0.2982 0.0370 0.060 Uiso 1 1 calc R
C77 C 0.5338(6) 0.2396(5) 0.0799(4) 0.029(3) Uani 1 1 d .
C78 C 0.6020(6) 0.2441(4) 0.0923(4) 0.024(3) Uani 1 1 d .
C79 C 0.6578(6) 0.2550(4) 0.0687(4) 0.023(3) Uani 1 1 d .
C80 C 0.6699(6) 0.2561(4) 0.0154(4) 0.023(3) Uani 1 1 d .
C81 C 0.6232(7) 0.2467(5) -0.0182(4) 0.035(4) Uani 1 1 d .
H81 H 0.5833 0.2376 -0.0076 0.042 Uiso 1 1 calc R
C82 C 0.6355(6) 0.2509(5) -0.0678(4) 0.038(4) Uani 1 1 d .
H82 H 0.6035 0.2438 -0.0898 0.046 Uiso 1 1 calc R
C83 C 0.7366(7) 0.2716(5) -0.0522(5) 0.047(4) Uani 1 1 d .
H83 H 0.7764 0.2794 -0.0640 0.056 Uiso 1 1 calc R
C84 C 0.7289(6) 0.2680(5) -0.0034(5) 0.040(4) Uani 1 1 d .
H84 H 0.7628 0.2734 0.0175 0.048 Uiso 1 1 calc R
C85 C 0.6825(6) 0.2537(5) 0.1444(4) 0.026(3) Uani 1 1 d .
C86 C 0.7141(6) 0.2575(4) 0.1910(4) 0.020(3) Uani 1 1 d .
C87 C 0.6839(6) 0.2461(5) 0.2340(5) 0.034(4) Uani 1 1 d .
H87 H 0.6425 0.2351 0.2335 0.041 Uiso 1 1 calc R
C88 C 0.7145(6) 0.2510(5) 0.2765(4) 0.040(4) Uani 1 1 d .
H88 H 0.6930 0.2425 0.3047 0.047 Uiso 1 1 calc R
C89 C 0.8026(7) 0.2785(6) 0.2398(5) 0.059(5) Uani 1 1 d .
H89 H 0.8439 0.2896 0.2418 0.070 Uiso 1 1 calc R
C90 C 0.7746(6) 0.2746(5) 0.1936(5) 0.045(4) Uani 1 1 d .
H90 H 0.7963 0.2834 0.1656 0.054 Uiso 1 1 calc R
C91 C 0.7291(6) 0.3995(5) 0.3140(4) 0.033(4) Uani 1 1 d .
H91 H 0.7650 0.4144 0.3259 0.039 Uiso 1 1 calc R
C92 C 0.7190(6) 0.3987(5) 0.2645(5) 0.041(4) Uani 1 1 d .
H92 H 0.7480 0.4129 0.2438 0.049 Uiso 1 1 calc R
C93 C 0.6393(6) 0.3564(4) 0.3273(5) 0.035(3) Uani 1 1 d .
H93 H 0.6117 0.3414 0.3486 0.042 Uiso 1 1 calc R
C94 C 0.6276(6) 0.3540(5) 0.2781(4) 0.031(3) Uani 1 1 d .
H94 H 0.5934 0.3366 0.2669 0.037 Uiso 1 1 calc R
C95 C 0.6657(5) 0.3770(4) 0.2452(4) 0.020(3) Uani 1 1 d .
C96 C 0.6516(5) 0.3764(4) 0.1934(4) 0.022(3) Uani 1 1 d .
C97 C 0.5947(6) 0.3689(5) 0.1692(4) 0.032(4) Uani 1 1 d .
C98 C 0.5298(6) 0.3615(5) 0.1859(4) 0.031(3) Uani 1 1 d .
C99 C 0.5030(6) 0.3909(5) 0.2199(6) 0.043(4) Uani 1 1 d .
H99 H 0.5265 0.4150 0.2337 0.051 Uiso 1 1 calc R
C100 C 0.4404(7) 0.3840(6) 0.2335(5) 0.049(4) Uani 1 1 d .
H100 H 0.4229 0.4046 0.2560 0.059 Uiso 1 1 calc R
C101 C 0.4321(6) 0.3203(6) 0.1867(5) 0.048(4) Uani 1 1 d .
H101 H 0.4088 0.2946 0.1762 0.057 Uiso 1 1 calc R
C102 C 0.4924(6) 0.3246(5) 0.1703(5) 0.039(4) Uani 1 1 d .
H102 H 0.5086 0.3026 0.1486 0.046 Uiso 1 1 calc R
C103 C 0.6654(6) 0.3796(5) 0.1138(4) 0.034(4) Uani 1 1 d .
C104 C 0.6972(6) 0.3859(5) 0.0670(4) 0.030(3) Uani 1 1 d .
C105 C 0.6638(6) 0.3814(5) 0.0246(4) 0.027(3) Uani 1 1 d .
H105 H 0.6204 0.3760 0.0257 0.032 Uiso 1 1 calc R
C106 C 0.6945(6) 0.3849(5) -0.0199(4) 0.033(4) Uani 1 1 d .
H106 H 0.6708 0.3818 -0.0483 0.040 Uiso 1 1 calc R
C107 C 0.7888(6) 0.3996(5) 0.0181(4) 0.035(4) Uani 1 1 d U
H107 H 0.8315 0.4072 0.0163 0.041 Uiso 1 1 calc R
C108 C 0.7618(6) 0.3962(6) 0.0631(4) 0.048(5) Uani 1 1 d .
H108 H 0.7861 0.4008 0.0909 0.058 Uiso 1 1 calc R
C109 C 0.9194(7) 0.3406(5) -0.0273(5) 0.048(4) Uani 1 1 d .
H109 H 0.8887 0.3220 -0.0126 0.058 Uiso 1 1 calc R
C110 C 0.9803(6) 0.3335(5) -0.0132(4) 0.040(4) Uani 1 1 d .
H110 H 0.9905 0.3095 0.0083 0.048 Uiso 1 1 calc R
C111 C 0.9449(6) 0.3979(5) -0.0788(5) 0.039(4) Uani 1 1 d .
H111 H 0.9340 0.4199 -0.1023 0.047 Uiso 1 1 calc R
C112 C 1.0091(6) 0.3948(5) -0.0653(5) 0.035(3) Uani 1 1 d .
H112 H 1.0390 0.4145 -0.0794 0.041 Uiso 1 1 calc R
C113 C 1.0266(5) 0.3625(4) -0.0314(4) 0.024(3) Uani 1 1 d .
C114 C 1.0928(6) 0.3593(5) -0.0132(5) 0.035(4) Uani 1 1 d .
C115 C 1.1484(6) 0.3593(5) -0.0385(5) 0.030(3) Uani 1 1 d .
C116 C 1.1638(6) 0.3546(4) -0.0909(4) 0.026(3) Uani 1 1 d .
C117 C 1.1194(6) 0.3354(4) -0.1229(4) 0.030(3) Uani 1 1 d .
H117 H 1.0814 0.3237 -0.1109 0.036 Uiso 1 1 calc R
C118 C 1.1314(5) 0.3340(4) -0.1716(4) 0.024(3) Uani 1 1 d U
H118 H 1.1014 0.3206 -0.1922 0.029 Uiso 1 1 calc R
C119 C 1.2289(5) 0.3660(4) -0.1602(4) 0.027(3) Uani 1 1 d U
H119 H 1.2680 0.3751 -0.1725 0.032 Uiso 1 1 calc R
C120 C 1.2192(5) 0.3685(4) -0.1108(4) 0.026(3) Uani 1 1 d U
H120 H 1.2511 0.3800 -0.0907 0.031 Uiso 1 1 calc R
C121 C 1.1636(6) 0.3593(5) 0.0405(4) 0.034(4) Uani 1 1 d .
C122 C 1.1974(6) 0.3601(5) 0.0877(4) 0.034(4) Uani 1 1 d .
C123 C 1.1648(6) 0.3603(5) 0.1308(5) 0.042(4) Uani 1 1 d U
H123 H 1.1209 0.3613 0.1301 0.050 Uiso 1 1 calc R
C124 C 1.1954(6) 0.3592(5) 0.1752(4) 0.028(3) Uani 1 1 d U
H124 H 1.1716 0.3597 0.2037 0.034 Uiso 1 1 calc R
C125 C 1.2623(7) 0.3560(6) 0.0927(5) 0.058(5) Uani 1 1 d U
H125 H 1.2871 0.3523 0.0650 0.069 Uiso 1 1 calc R
C126 C 1.2901(6) 0.3573(6) 0.1359(4) 0.048(4) Uani 1 1 d U
H126 H 1.3340 0.3582 0.1370 0.058 Uiso 1 1 calc R
C127 C 0.7447(8) 0.5191(6) 0.1819(6) 0.057(5) Uani 1 1 d .
H127 H 0.7866 0.5251 0.1902 0.068 Uiso 1 1 calc R
C128 C 0.7287(7) 0.5164(6) 0.1333(5) 0.056(5) Uani 1 1 d .
H128 H 0.7595 0.5208 0.1096 0.068 Uiso 1 1 calc R
C129 C 0.6436(7) 0.5020(5) 0.2045(5) 0.041(4) Uani 1 1 d .
H129 H 0.6143 0.4959 0.2290 0.050 Uiso 1 1 calc R
C130 C 0.6242(7) 0.4988(5) 0.1581(5) 0.039(4) Uani 1 1 d .
H130 H 0.5825 0.4911 0.1511 0.046 Uiso 1 1 calc R
C131 C 0.6671(6) 0.5072(5) 0.1199(4) 0.026(3) Uani 1 1 d .
C132 C 0.6480(6) 0.5063(4) 0.0682(5) 0.028(3) Uani 1 1 d .
C133 C 0.5896(7) 0.5023(5) 0.0486(5) 0.036(4) Uani 1 1 d .
C134 C 0.5226(6) 0.5068(6) 0.0689(4) 0.041(4) Uani 1 1 d .
C135 C 0.4909(8) 0.4659(7) 0.0884(6) 0.072(6) Uani 1 1 d .
H135 H 0.5100 0.4365 0.0881 0.086 Uiso 1 1 calc R
C136 C 0.4307(9) 0.4726(11) 0.1076(7) 0.115(11) Uani 1 1 d .
H136 H 0.4067 0.4470 0.1175 0.138 Uiso 1 1 calc R
C137 C 0.4387(9) 0.5547(8) 0.0949(6) 0.083(6) Uani 1 1 d .
H137 H 0.4199 0.5842 0.0969 0.099 Uiso 1 1 calc R
C138 C 0.4978(7) 0.5511(7) 0.0747(5) 0.062(5) Uani 1 1 d .
H138 H 0.5202 0.5777 0.0653 0.075 Uiso 1 1 calc R
C139 C 0.6628(6) 0.5060(4) -0.0101(5) 0.029(3) Uani 1 1 d .
C140 C 0.6898(7) 0.5076(5) -0.0580(4) 0.032(4) Uani 1 1 d .
C141 C 0.6563(6) 0.5139(5) -0.1006(5) 0.044(4) Uani 1 1 d .
H141 H 0.6124 0.5161 -0.0992 0.053 Uiso 1 1 calc R
C142 C 0.6855(7) 0.5171(5) -0.1442(5) 0.049(4) Uani 1 1 d .
H142 H 0.6604 0.5210 -0.1717 0.058 Uiso 1 1 calc R
C143 C 0.7814(7) 0.5128(6) -0.1085(5) 0.047(4) Uani 1 1 d .
H143 H 0.8252 0.5140 -0.1110 0.057 Uiso 1 1 calc R
C144 C 0.7566(7) 0.5092(5) -0.0643(5) 0.045(4) Uani 1 1 d .
H144 H 0.7830 0.5077 -0.0372 0.054 Uiso 1 1 calc R
N1 N 0.5942(4) 0.1270(4) 0.7446(3) 0.025(3) Uani 1 1 d .
N2 N 0.3121(5) 0.1065(4) 0.8828(4) 0.029(3) Uani 1 1 d .
N3 N 0.2984(5) 0.1150(4) 0.6948(3) 0.029(3) Uani 1 1 d .
H3A H 0.2583 0.1152 0.6998 0.035 Uiso 1 1 calc R
N4 N 0.3889(5) 0.1165(4) 0.6539(3) 0.026(3) Uani 1 1 d .
N5 N 0.2350(5) 0.1162(4) 0.5132(4) 0.035(3) Uani 1 1 d .
N6 N 0.8109(5) 0.1264(4) 0.3327(4) 0.032(3) Uani 1 1 d .
N7 N 1.0934(5) 0.1118(4) 0.4683(4) 0.032(3) Uani 1 1 d .
N8 N 0.7978(5) 0.1322(4) 0.5211(3) 0.026(3) Uani 1 1 d .
H8 H 0.7582 0.1373 0.5162 0.031 Uiso 1 1 calc R
N9 N 0.8883(5) 0.1218(4) 0.5612(4) 0.028(3) Uani 1 1 d .
N10 N 0.7373(5) 0.1386(4) 0.7032(3) 0.033(3) Uani 1 1 d .
N11 N 0.7996(5) 0.0128(4) 0.7552(4) 0.036(3) Uani 1 1 d .
N12 N 1.1044(5) -0.0195(5) 0.6073(5) 0.052(4) Uani 1 1 d .
N13 N 0.8897(5) -0.0101(4) 0.5316(3) 0.028(3) Uani 1 1 d .
H13 H 0.9157 -0.0172 0.5086 0.034 Uiso 1 1 calc R
N14 N 0.8010(5) 0.0074(4) 0.5699(3) 0.032(3) Uani 1 1 d .
N15 N 0.7431(5) 0.0096(4) 0.3869(4) 0.030(3) Uani 1 1 d .
N16 N 0.1849(5) 0.2342(4) -0.0580(3) 0.031(3) Uani 1 1 d .
N17 N -0.1070(6) 0.2225(6) 0.0884(5) 0.063(4) Uani 1 1 d .
N18 N 0.1068(5) 0.2408(4) 0.1684(3) 0.027(3) Uani 1 1 d .
H18A H 0.0810 0.2427 0.1925 0.033 Uiso 1 1 calc R
N19 N 0.1968(5) 0.2376(4) 0.1291(3) 0.028(3) Uani 1 1 d .
N20 N 0.2669(5) 0.2401(4) 0.3095(3) 0.029(3) Uani 1 1 d .
N21 N 0.4046(7) 0.2342(7) 0.0610(5) 0.091(6) Uani 1 1 d .
N22 N 0.6901(5) 0.2644(4) -0.0844(3) 0.031(3) Uani 1 1 d .
N23 N 0.7068(5) 0.2604(4) 0.1007(3) 0.032(3) Uani 1 1 d .
N24 N 0.6181(5) 0.2437(3) 0.1405(3) 0.024(3) Uani 1 1 d U
H24 H 0.5928 0.2381 0.1644 0.028 Uiso 1 1 calc R
N25 N 0.7726(5) 0.2669(4) 0.2815(4) 0.040(3) Uani 1 1 d .
N26 N 0.6895(5) 0.3797(4) 0.3456(3) 0.025(2) Uani 1 1 d .
N27 N 0.4045(5) 0.3504(4) 0.2164(4) 0.033(3) Uani 1 1 d .
N28 N 0.6051(4) 0.3706(4) 0.1194(3) 0.026(3) Uani 1 1 d .
N29 N 0.6941(5) 0.3844(4) 0.1573(3) 0.029(3) Uani 1 1 d .
H29A H 0.7333 0.3914 0.1616 0.034 Uiso 1 1 calc R
N30 N 0.7575(5) 0.3925(4) -0.0237(3) 0.030(3) Uani 1 1 d .
N31 N 0.8996(5) 0.3720(4) -0.0605(4) 0.032(3) Uani 1 1 d .
N32 N 1.1849(5) 0.3510(4) -0.1912(3) 0.033(3) Uani 1 1 d .
N33 N 1.1939(4) 0.3594(4) -0.0029(3) 0.023(3) Uani 1 1 d .
H33A H 1.2342 0.3595 -0.0073 0.027 Uiso 1 1 calc R
N34 N 1.1030(5) 0.3590(4) 0.0359(3) 0.031(3) Uani 1 1 d .
N35 N 1.2585(5) 0.3574(4) 0.1781(3) 0.035(3) Uani 1 1 d U
N36 N 0.7023(6) 0.5133(4) 0.2175(4) 0.039(3) Uani 1 1 d .
N37 N 0.4069(8) 0.5175(9) 0.1118(6) 0.097(7) Uani 1 1 d .
N38 N 0.5982(5) 0.5040(4) -0.0024(3) 0.034(3) Uani 1 1 d .
H38A H 0.5691 0.5038 -0.0242 0.041 Uiso 1 1 calc R
N39 N 0.6919(5) 0.5077(4) 0.0316(4) 0.032(3) Uani 1 1 d .
N40 N 0.7475(5) 0.5150(4) -0.1506(4) 0.042(3) Uani 1 1 d .
O1 O 0.3955(4) 0.0865(3) 0.3084(3) 0.028(2) Uani 1 1 d .
O2 O 0.4527(4) 0.0527(3) 0.2350(3) 0.043(3) Uani 1 1 d .
O3 O 0.3372(4) 0.1098(3) 0.2156(3) 0.044(3) Uani 1 1 d .
O4 O 0.4507(5) 0.1267(3) 0.1717(3) 0.052(3) Uani 1 1 d .
O5 O 0.4467(4) 0.1583(3) 0.2672(3) 0.035(2) Uani 1 1 d .
O6 O 0.4547(4) 0.2522(3) 0.2834(3) 0.043(3) Uani 1 1 d .
O7 O 0.5342(4) 0.2174(3) 0.2173(3) 0.041(2) Uani 1 1 d .
O8 O 0.5000(3) 0.1734(3) 0.3473(3) 0.025(2) Uani 1 1 d .
O9 O 0.5809(4) 0.1453(3) 0.2790(3) 0.036(2) Uani 1 1 d .
O10 O 0.5752(4) 0.2353(3) 0.3127(3) 0.031(2) Uani 1 1 d .
O11 O 0.5066(4) 0.2699(4) 0.3874(3) 0.053(3) Uani 1 1 d .
O12 O 0.6317(4) 0.2670(4) 0.3953(3) 0.049(3) Uani 1 1 d .
O13 O 0.5537(4) 0.2034(3) 0.4451(3) 0.042(3) Uani 1 1 d .
O14 O 0.6169(4) 0.1671(3) 0.3761(3) 0.032(2) Uani 1 1 d .
O15 O 0.6578(4) 0.1424(4) 0.4829(3) 0.053(3) Uani 1 1 d .
O16 O 0.5326(5) 0.1290(3) 0.5052(3) 0.054(3) Uani 1 1 d .
O17 O 0.5656(4) 0.0938(3) 0.4151(3) 0.032(2) Uani 1 1 d .
O18 O 0.6494(4) 0.0822(3) 0.3303(3) 0.041(2) Uani 1 1 d .
O19 O 0.4805(4) 0.0318(3) 0.4618(3) 0.041(2) Uani 1 1 d .
O20 O 0.5634(4) 0.0010(3) 0.3930(4) 0.049(3) Uani 1 1 d .
O21 O 0.4395(4) 0.0167(3) 0.3673(3) 0.031(2) Uani 1 1 d .
O22 O 0.4343(4) 0.1068(3) 0.4045(3) 0.033(2) Uani 1 1 d .
O23 O 0.5152(3) 0.0793(3) 0.3337(3) 0.0253(19) Uani 1 1 d .
O24 O 0.3665(4) 0.1720(3) 0.3539(3) 0.036(2) Uani 1 1 d .
O25 O 0.3747(5) -0.0119(3) 0.2841(3) 0.049(3) Uani 1 1 d .
O26 O 0.5030(4) -0.0166(3) 0.2876(3) 0.048(3) Uani 1 1 d .
O27 O 0.8577(4) 0.3469(3) 0.3559(3) 0.031(2) Uani 1 1 d .
O28 O 0.9977(3) 0.3397(3) 0.3566(3) 0.0209(19) Uani 1 1 d .
O29 O 0.9443(3) 0.4169(3) 0.3867(3) 0.024(2) Uani 1 1 d .
O30 O 0.9372(4) 0.3410(3) 0.2753(3) 0.026(2) Uani 1 1 d .
O31 O 0.8782(3) 0.4245(3) 0.3000(3) 0.0220(19) Uani 1 1 d .
O32 O 1.0055(3) 0.4197(3) 0.2994(2) 0.0195(19) Uani 1 1 d .
O33 O 1.0586(4) 0.3409(3) 0.2692(3) 0.026(2) Uani 1 1 d .
O34 O 0.9898(5) 0.3394(3) 0.1787(3) 0.049(3) Uani 1 1 d .
O35 O 0.9368(4) 0.4210(3) 0.2169(3) 0.029(2) Uani 1 1 d .
O36 O 1.0672(4) 0.4116(3) 0.2005(3) 0.047(3) Uani 1 1 d .
O37 O 0.8723(4) 0.5058(3) 0.2407(3) 0.041(2) Uani 1 1 d .
O38 O 1.0002(4) 0.5040(3) 0.2297(4) 0.047(3) Uani 1 1 d .
O39 O 0.9505(3) 0.4982(3) 0.3224(3) 0.032(2) Uani 1 1 d .
O40 O 1.0798(4) 0.5043(3) 0.3366(3) 0.044(3) Uani 1 1 d .
O41 O 1.0041(5) 0.4990(3) 0.4140(3) 0.043(3) Uani 1 1 d .
O42 O 1.1431(4) 0.4135(3) 0.2977(3) 0.032(2) Uani 1 1 d .
O43 O 1.0654(3) 0.4185(3) 0.3804(3) 0.027(2) Uani 1 1 d .
O44 O 1.1269(3) 0.3367(3) 0.3545(3) 0.027(2) Uani 1 1 d .
O45 O 1.0096(5) 0.4180(3) 0.4767(3) 0.052(3) Uani 1 1 d .
O46 O 1.0675(4) 0.3375(3) 0.4398(3) 0.029(2) Uani 1 1 d .
O47 O 0.9370(4) 0.3434(3) 0.4545(3) 0.047(3) Uani 1 1 d .
O48 O 1.1347(4) 0.2543(3) 0.4154(3) 0.040(3) Uani 1 1 d .
O49 O 1.0098(4) 0.2519(3) 0.4254(3) 0.040(3) Uani 1 1 d .
O50 O 1.0567(4) 0.2610(3) 0.3326(3) 0.028(2) Uani 1 1 d .
O51 O 1.0011(4) 0.2566(3) 0.2434(3) 0.033(2) Uani 1 1 d .
O52 O 0.9242(3) 0.2554(3) 0.3220(3) 0.030(2) Uani 1 1 d .
O1W O 0.8238(4) 0.4123(5) 0.1703(3) 0.075(4) Uani 1 1 d .
O2W O 1.1742(4) 0.3761(4) 0.4824(3) 0.071(4) Uani 1 1 d .
O3WA O 1.1026(18) 0.5021(15) 0.4838(16) 0.044(11) Uani 0.25 1 d P
O3WB O 1.115(3) 0.471(2) 0.484(2) 0.049(16) Uani 0.25 1 d PU
O3WC O 1.178(3) 0.4437(16) 0.5345(18) 0.11(2) Uani 0.25 1 d P
O3WD O 1.123(3) 0.470(2) 0.5024(19) 0.059(18) Uani 0.25 1 d PU

loop_
_atom_site_aniso_label
_atom_site_aniso_U_11
_atom_site_aniso_U_22
_atom_site_aniso_U_33
_atom_site_aniso_U_23
_atom_site_aniso_U_13
_atom_site_aniso_U_12
Cu1 0.0352(10) 0.0571(13) 0.0185(8) -0.0006(9) 0.0035(8) -0.0003(9)
Cu2 0.0323(10) 0.0603(13) 0.0226(9) -0.0011(9) -0.0065(8) -0.0025(9)
Cu3 0.0493(12) 0.0602(13) 0.0236(9) 0.0011(10) -0.0125(9) 0.0028(10)
Cu4 0.0448(11) 0.0507(12) 0.0173(9) -0.0012(8) -0.0080(8) 0.0066(9)
Cu5 0.0745(15) 0.0737(15) 0.0253(10) 0.0052(10) -0.0195(10) -0.0158(12)
Cu6 0.0279(10) 0.0585(13) 0.0175(8) 0.0003(9) 0.0067(7) -0.0044(9)
Cu7 0.0307(10) 0.0630(13) 0.0176(8) 0.0012(9) 0.0064(7) -0.0003(9)
Cu8 0.0660(14) 0.0704(15) 0.0309(10) -0.0051(10) -0.0191(10) 0.0065(12)
Mo1 0.0351(7) 0.0367(8) 0.0226(6) -0.0008(6) -0.0010(5) -0.0022(6)
Mo2 0.0270(7) 0.0314(7) 0.0272(6) 0.0030(6) -0.0007(5) -0.0018(5)
Mo3 0.0317(7) 0.0297(7) 0.0293(7) -0.0005(6) -0.0016(5) 0.0026(6)
Mo4 0.0174(6) 0.0309(7) 0.0281(6) 0.0012(6) 0.0024(5) 0.0027(5)
Mo5 0.0354(8) 0.0365(8) 0.0266(6) -0.0010(6) -0.0016(6) 0.0003(6)
Mo6 0.0294(7) 0.0324(7) 0.0280(6) 0.0067(6) -0.0019(5) -0.0024(6)
Mo7 0.0169(6) 0.0288(7) 0.0227(6) 0.0007(5) 0.0006(5) 0.0016(5)
Mo8 0.0328(7) 0.0321(7) 0.0262(6) -0.0011(6) -0.0006(6) 0.0015(6)
Mo9 0.0125(5) 0.0300(6) 0.0240(6) -0.0032(6) 0.0012(5) -0.0010(5)
Mo10 0.0327(7) 0.0370(7) 0.0193(6) 0.0027(6) 0.0036(5) 0.0072(6)
Mo11 0.0231(7) 0.0335(7) 0.0341(7) 0.0039(6) -0.0014(5) 0.0049(6)
Mo12 0.0226(6) 0.0259(7) 0.0427(7) -0.0052(6) -0.0097(6) 0.0004(5)
Mo13 0.0123(5) 0.0299(7) 0.0262(6) 0.0023(6) 0.0002(5) 0.0009(5)
Mo14 0.0287(7) 0.0390(8) 0.0191(6) -0.0023(6) 0.0005(5) 0.0071(6)
Mo15 0.0218(6) 0.0352(7) 0.0238(6) 0.0064(5) 0.0038(5) 0.0044(5)
Mo16 0.0241(6) 0.0268(6) 0.0227(6) -0.0025(5) 0.0007(5) -0.0002(5)
C1 0.029(9) 0.057(11) 0.038(9) 0.005(8) 0.012(7) 0.010(7)
C2 0.020(8) 0.061(10) 0.020(7) -0.017(7) -0.006(6) -0.007(7)
C3 0.042(9) 0.029(8) 0.043(9) -0.010(7) 0.007(7) -0.009(7)
C4 0.014(7) 0.051(9) 0.028(7) -0.007(7) -0.002(6) 0.001(6)
C5 0.031(8) 0.020(7) 0.016(6) 0.006(6) -0.003(6) -0.005(6)
C6 0.028(8) 0.016(7) 0.037(8) 0.000(6) -0.004(6) -0.001(6)
C7 0.015(7) 0.031(8) 0.029(7) -0.001(6) 0.002(6) -0.005(6)
C8 0.015(7) 0.027(8) 0.016(6) -0.009(6) 0.002(5) 0.001(6)
C9 0.021(8) 0.042(9) 0.036(8) -0.003(7) 0.006(6) 0.008(6)
C10 0.028(8) 0.037(9) 0.032(8) 0.002(7) -0.016(6) 0.012(6)
C11 0.016(7) 0.051(9) 0.037(8) 0.000(8) 0.001(6) 0.005(7)
C12 0.028(8) 0.057(10) 0.022(7) -0.008(8) 0.000(6) 0.002(7)
C13 0.041(9) 0.030(8) 0.006(6) 0.001(6) 0.000(6) 0.001(7)
C14 0.023(7) 0.044(9) 0.004(6) -0.006(6) 0.002(5) -0.009(6)
C15 0.037(10) 0.129(17) 0.020(8) -0.006(9) -0.018(7) 0.012(10)
C16 0.023(9) 0.160(19) 0.019(8) -0.009(10) 0.008(7) 0.004(10)
C17 0.032(8) 0.037(9) 0.026(8) 0.003(7) 0.010(6) -0.010(7)
C18 0.019(7) 0.044(9) 0.027(7) -0.003(7) -0.012(6) 0.003(7)
C19 0.016(7) 0.070(11) 0.029(8) 0.007(8) 0.003(6) 0.006(7)
C20 0.026(8) 0.047(9) 0.014(6) 0.011(6) 0.010(6) -0.003(7)
C21 0.042(9) 0.040(9) 0.036(8) -0.003(8) 0.006(7) 0.007(7)
C22 0.039(9) 0.047(10) 0.017(7) 0.000(7) -0.010(6) 0.017(7)
C23 0.015(7) 0.054(10) 0.020(7) 0.008(7) 0.007(6) -0.009(7)
C24 0.039(9) 0.044(9) 0.010(6) 0.002(6) 0.000(6) 0.006(7)
C25 0.033(8) 0.020(8) 0.027(7) 0.000(6) -0.003(6) -0.011(6)
C26 0.030(8) 0.030(8) 0.018(7) -0.001(6) -0.001(6) -0.001(7)
C27 0.020(8) 0.049(10) 0.063(10) 0.029(8) 0.025(7) 0.010(7)
C28 0.038(9) 0.043(10) 0.057(10) 0.020(8) 0.019(8) -0.001(8)
C29 0.047(11) 0.060(11) 0.055(10) 0.015(9) -0.005(8) 0.008(9)
C30 0.028(9) 0.061(11) 0.041(9) 0.027(8) 0.005(7) 0.000(8)
C31 0.031(8) 0.038(9) 0.012(7) -0.002(6) -0.007(6) 0.007(7)
C32 0.030(8) 0.037(9) 0.028(8) -0.009(7) 0.002(6) -0.013(7)
C33 0.023(8) 0.052(10) 0.032(8) 0.003(8) 0.004(6) -0.002(7)
C34 0.029(8) 0.035(9) 0.022(7) -0.004(6) -0.004(6) 0.005(7)
C35 0.032(9) 0.101(14) 0.018(7) 0.010(8) 0.004(7) 0.024(9)
C36 0.022(8) 0.062(11) 0.028(8) 0.017(8) 0.000(6) 0.006(7)
C37 0.038(9) 0.044(10) 0.033(8) -0.003(7) 0.005(7) 0.007(7)
C38 0.034(9) 0.060(11) 0.016(7) 0.001(7) 0.005(6) 0.006(8)
C39 0.046(10) 0.055(10) 0.021(7) 0.006(7) -0.009(7) 0.017(8)
C40 0.032(8) 0.038(9) 0.026(8) 0.009(7) 0.020(7) 0.009(7)
C41 0.042(9) 0.038(9) 0.007(6) -0.001(6) 0.006(6) -0.012(7)
C42 0.040(9) 0.025(8) 0.022(7) 0.002(6) 0.002(7) 0.001(7)
C43 0.035(7) 0.024(6) 0.012(6) -0.013(5) -0.009(5) 0.006(5)
C44 0.049(9) 0.027(8) 0.007(6) -0.004(6) 0.009(6) 0.008(7)
C45 0.049(10) 0.053(10) 0.019(7) -0.021(7) 0.011(7) 0.008(8)
C46 0.036(10) 0.070(13) 0.050(10) -0.013(9) -0.021(8) 0.007(9)
C47 0.051(11) 0.040(10) 0.048(9) -0.013(8) 0.006(8) 0.005(8)
C48 0.025(8) 0.045(9) 0.024(7) -0.010(7) -0.008(6) 0.001(7)
C49 0.048(10) 0.031(8) 0.022(7) 0.006(7) -0.014(7) 0.003(7)
C50 0.029(8) 0.028(8) 0.022(7) 0.000(6) 0.012(6) -0.002(6)
C51 0.035(8) 0.042(9) 0.019(7) -0.006(7) -0.008(6) -0.002(7)
C52 0.038(9) 0.054(10) 0.028(8) 0.008(7) 0.001(7) 0.005(8)
C53 0.021(8) 0.046(10) 0.029(8) -0.002(7) -0.009(6) 0.007(7)
C54 0.034(9) 0.049(9) 0.017(7) -0.006(7) 0.001(6) 0.009(7)
C55 0.031(9) 0.057(10) 0.024(8) -0.002(7) 0.002(6) -0.018(7)
C56 0.023(8) 0.057(11) 0.026(8) -0.004(7) -0.008(6) -0.021(7)
C57 0.044(10) 0.054(10) 0.021(7) -0.004(7) -0.008(7) -0.004(8)
C58 0.023(8) 0.063(11) 0.019(7) -0.018(7) 0.007(6) 0.011(7)
C59 0.031(8) 0.034(9) 0.023(7) 0.001(7) 0.018(6) 0.000(7)
C60 0.022(7) 0.033(8) 0.021(7) -0.006(6) -0.012(6) 0.007(6)
C61 0.029(8) 0.033(8) 0.010(6) -0.003(6) -0.009(6) -0.002(6)
C62 0.052(10) 0.036(9) 0.008(6) -0.004(6) 0.012(6) -0.008(8)
C63 0.048(12) 0.073(13) 0.059(11) 0.001(10) -0.015(9) 0.026(10)
C64 0.049(12) 0.056(12) 0.076(12) -0.006(10) -0.006(10) -0.011(9)
C65 0.048(11) 0.054(12) 0.057(11) 0.005(9) -0.017(9) 0.008(9)
C66 0.080(13) 0.034(10) 0.038(9) -0.011(7) -0.015(9) -0.001(9)
C67 0.023(8) 0.042(9) 0.021(7) -0.003(7) -0.001(6) 0.003(7)
C68 0.024(8) 0.034(8) 0.017(6) 0.007(6) 0.004(6) 0.014(6)
C69 0.027(8) 0.061(11) 0.016(7) -0.008(7) -0.006(6) 0.014(7)
C70 0.063(11) 0.054(10) 0.010(7) -0.002(7) 0.002(7) 0.026(8)
C71 0.014(7) 0.043(9) 0.033(8) -0.005(7) -0.012(6) 0.006(6)
C72 0.020(8) 0.082(12) 0.013(7) 0.000(7) 0.003(6) -0.012(7)
C73 0.043(12) 0.14(2) 0.058(11) 0.032(12) -0.019(9) -0.037(12)
C74 0.045(10) 0.067(12) 0.030(8) 0.016(8) 0.003(7) -0.004(9)
C75 0.043(11) 0.095(15) 0.042(10) 0.040(10) -0.001(8) 0.024(10)
C76 0.042(10) 0.084(13) 0.025(8) 0.005(8) 0.009(7) 0.001(9)
C77 0.029(8) 0.042(9) 0.015(7) -0.001(7) 0.010(6) -0.001(7)
C78 0.034(8) 0.027(8) 0.012(6) 0.001(6) 0.002(6) 0.006(6)
C79 0.020(7) 0.025(8) 0.025(7) -0.003(6) 0.001(6) -0.003(6)
C80 0.036(8) 0.019(7) 0.016(6) 0.001(6) 0.003(6) -0.005(6)
C81 0.033(9) 0.046(10) 0.026(8) -0.004(7) 0.001(7) -0.005(7)
C82 0.018(8) 0.077(12) 0.021(7) 0.000(8) -0.005(6) 0.012(7)
C83 0.032(9) 0.076(12) 0.032(8) -0.004(8) 0.019(7) -0.005(8)
C84 0.019(8) 0.077(12) 0.024(8) -0.009(8) 0.005(6) -0.017(8)
C85 0.013(7) 0.037(9) 0.027(8) -0.001(7) 0.002(6) 0.001(6)
C86 0.028(8) 0.027(8) 0.006(6) -0.002(6) -0.001(5) -0.006(6)
C87 0.009(7) 0.055(10) 0.037(8) 0.007(8) -0.013(6) -0.006(6)
C88 0.033(9) 0.073(11) 0.013(7) -0.002(7) 0.006(6) 0.007(8)
C89 0.036(10) 0.092(14) 0.047(10) -0.003(10) -0.009(8) -0.022(9)
C90 0.032(9) 0.081(13) 0.022(7) 0.007(8) -0.015(6) -0.022(8)
C91 0.029(8) 0.060(10) 0.009(7) 0.001(6) 0.006(6) 0.003(7)
C92 0.026(8) 0.067(11) 0.029(8) 0.001(8) -0.006(6) -0.011(8)
C93 0.040(9) 0.041(9) 0.025(7) 0.007(7) 0.017(7) -0.012(7)
C94 0.024(8) 0.040(9) 0.029(8) 0.002(7) 0.001(6) -0.014(6)
C95 0.009(6) 0.034(8) 0.017(6) -0.006(6) -0.001(5) 0.001(6)
C96 0.018(7) 0.041(9) 0.008(6) -0.006(6) 0.000(5) -0.008(6)
C97 0.017(7) 0.055(10) 0.024(7) 0.002(7) 0.004(6) 0.004(7)
C98 0.026(8) 0.046(9) 0.021(7) 0.012(7) 0.010(6) 0.011(7)
C99 0.028(9) 0.033(9) 0.068(10) -0.004(8) 0.010(8) -0.013(7)
C100 0.041(10) 0.069(12) 0.037(9) -0.018(9) 0.023(8) -0.002(9)
C101 0.021(8) 0.078(12) 0.045(9) 0.001(9) 0.008(7) 0.000(8)
C102 0.035(9) 0.047(10) 0.033(8) -0.019(7) 0.006(7) 0.001(8)
C103 0.038(9) 0.046(10) 0.017(7) -0.007(7) 0.002(6) 0.008(7)
C104 0.033(9) 0.037(9) 0.022(7) -0.002(7) 0.004(6) 0.002(7)
C105 0.013(7) 0.050(9) 0.017(7) -0.008(7) 0.003(5) -0.013(6)
C106 0.027(8) 0.063(10) 0.011(6) -0.008(7) -0.010(6) 0.009(7)
C107 0.015(6) 0.059(8) 0.029(6) -0.005(6) 0.001(5) -0.007(6)
C108 0.016(8) 0.115(15) 0.013(7) -0.005(8) 0.000(6) -0.010(8)
C109 0.055(11) 0.049(10) 0.041(9) 0.020(8) 0.030(8) 0.009(8)
C110 0.020(8) 0.083(12) 0.017(7) 0.013(7) -0.011(6) 0.000(8)
C111 0.030(9) 0.040(9) 0.048(9) 0.001(8) -0.015(7) -0.008(7)
C112 0.029(8) 0.027(8) 0.048(9) -0.004(7) 0.010(7) -0.002(6)
C113 0.011(7) 0.036(8) 0.024(7) 0.007(6) -0.001(5) 0.007(6)
C114 0.037(9) 0.042(9) 0.024(7) -0.003(7) -0.008(7) 0.008(7)
C115 0.025(8) 0.034(8) 0.030(7) 0.001(7) 0.000(6) -0.007(6)
C116 0.035(8) 0.031(8) 0.011(6) 0.013(6) -0.006(6) -0.002(6)
C117 0.032(8) 0.042(9) 0.017(7) -0.007(6) 0.008(6) -0.010(7)
C118 0.021(6) 0.042(7) 0.010(5) 0.003(5) -0.008(5) -0.003(5)
C119 0.012(5) 0.049(7) 0.020(6) 0.002(6) 0.007(5) -0.009(5)
C120 0.011(6) 0.041(7) 0.026(6) -0.010(6) -0.002(5) -0.007(5)
C121 0.020(8) 0.062(11) 0.019(7) 0.002(7) 0.004(6) 0.006(7)
C122 0.032(9) 0.062(11) 0.009(6) 0.004(7) 0.003(6) 0.016(7)
C123 0.021(8) 0.066(10) 0.039(8) -0.007(8) -0.002(6) 0.006(7)
C124 0.015(6) 0.054(8) 0.015(6) -0.006(6) -0.002(5) 0.002(6)
C125 0.030(9) 0.129(13) 0.015(7) -0.002(8) 0.006(6) 0.001(9)
C126 0.012(7) 0.120(11) 0.013(6) 0.008(7) -0.004(5) -0.008(7)
C127 0.043(10) 0.067(12) 0.060(11) 0.001(10) 0.000(9) -0.006(9)
C128 0.039(10) 0.100(15) 0.029(9) 0.020(9) 0.000(8) 0.002(9)
C129 0.041(10) 0.054(11) 0.029(8) 0.001(8) 0.003(7) -0.002(8)
C130 0.033(9) 0.061(11) 0.022(7) 0.009(7) -0.002(7) -0.007(8)
C131 0.038(9) 0.030(8) 0.011(7) -0.007(6) 0.007(6) 0.005(7)
C132 0.024(8) 0.028(8) 0.031(8) -0.003(7) -0.003(6) -0.004(6)
C133 0.037(9) 0.042(9) 0.028(8) -0.008(7) 0.005(7) -0.004(7)
C134 0.026(8) 0.088(13) 0.010(7) 0.007(8) 0.004(6) 0.013(9)
C135 0.044(11) 0.107(17) 0.065(12) 0.015(11) 0.005(9) -0.020(11)
C136 0.027(12) 0.25(4) 0.071(15) 0.011(19) 0.004(10) 0.018(16)
C137 0.067(14) 0.105(18) 0.076(14) 0.016(13) 0.022(11) 0.037(13)
C138 0.036(11) 0.096(15) 0.054(11) -0.002(10) 0.023(8) 0.006(10)
C139 0.023(8) 0.032(8) 0.032(8) -0.008(7) -0.005(6) 0.003(6)
C140 0.041(9) 0.049(10) 0.007(6) -0.006(6) 0.005(6) -0.019(7)
C141 0.029(8) 0.071(12) 0.033(8) 0.003(8) 0.006(7) -0.026(8)
C142 0.035(9) 0.074(12) 0.036(8) -0.004(9) 0.001(7) -0.012(8)
C143 0.022(8) 0.077(13) 0.043(9) 0.019(9) 0.008(7) 0.001(8)
C144 0.037(9) 0.080(12) 0.018(7) 0.011(8) 0.001(7) -0.009(8)
N1 0.018(6) 0.036(7) 0.022(6) -0.002(5) 0.001(5) 0.001(5)
N2 0.019(6) 0.039(7) 0.030(6) 0.003(6) 0.001(5) 0.009(5)
N3 0.022(6) 0.043(7) 0.024(6) 0.002(6) -0.008(5) 0.001(5)
N4 0.021(6) 0.034(7) 0.023(6) 0.004(5) -0.009(5) -0.008(5)
N5 0.015(6) 0.065(9) 0.024(6) -0.004(6) -0.005(5) -0.002(6)
N6 0.029(6) 0.049(7) 0.018(6) 0.000(6) 0.001(5) -0.002(6)
N7 0.027(7) 0.050(8) 0.020(6) 0.001(6) 0.008(5) 0.006(6)
N8 0.021(6) 0.041(7) 0.017(6) 0.004(5) 0.011(5) -0.003(5)
N9 0.019(6) 0.044(7) 0.022(6) -0.001(6) 0.001(5) -0.009(5)
N10 0.035(7) 0.051(8) 0.014(5) 0.004(5) -0.001(5) 0.000(6)
N11 0.040(8) 0.045(8) 0.022(6) 0.010(6) 0.000(6) -0.003(6)
N12 0.024(7) 0.061(10) 0.071(9) -0.017(8) -0.007(7) 0.008(7)
N13 0.023(7) 0.045(8) 0.016(6) 0.006(5) 0.003(5) 0.009(5)
N14 0.035(7) 0.049(8) 0.012(6) 0.004(5) 0.004(5) 0.003(6)
N15 0.039(7) 0.028(7) 0.023(6) 0.000(5) -0.007(5) -0.009(6)
N16 0.040(7) 0.041(7) 0.012(6) -0.003(5) 0.004(5) -0.004(6)
N17 0.037(9) 0.103(13) 0.048(8) -0.013(9) 0.015(7) -0.009(9)
N18 0.035(7) 0.039(7) 0.008(5) -0.005(5) 0.010(5) -0.001(6)
N19 0.036(7) 0.038(7) 0.010(5) -0.004(5) 0.001(5) -0.005(6)
N20 0.031(7) 0.038(7) 0.017(6) -0.003(5) -0.006(5) 0.014(5)
N21 0.058(11) 0.18(2) 0.038(8) 0.050(11) 0.004(8) -0.003(11)
N22 0.029(7) 0.047(8) 0.017(6) -0.005(5) -0.001(5) 0.007(6)
N23 0.025(7) 0.061(9) 0.011(5) -0.004(6) 0.001(5) 0.000(6)
N24 0.032(6) 0.034(6) 0.005(4) 0.005(4) 0.001(4) 0.000(5)
N25 0.033(7) 0.068(9) 0.019(6) -0.004(6) -0.009(5) -0.008(7)
N26 0.025(6) 0.034(6) 0.016(5) -0.009(5) -0.001(5) 0.009(5)
N27 0.021(6) 0.053(8) 0.023(6) 0.000(6) 0.004(5) -0.006(6)
N28 0.006(6) 0.056(8) 0.018(6) 0.004(5) 0.001(4) -0.005(5)
N29 0.020(6) 0.052(8) 0.014(5) 0.003(5) -0.003(5) -0.002(6)
N30 0.022(6) 0.054(8) 0.015(6) -0.002(5) 0.007(5) -0.010(6)
N31 0.017(6) 0.058(8) 0.019(6) 0.002(6) 0.003(5) -0.003(6)
N32 0.020(6) 0.054(8) 0.024(6) -0.002(6) -0.002(5) 0.004(6)
N33 0.004(5) 0.052(7) 0.012(5) -0.012(5) -0.003(4) 0.008(5)
N34 0.022(7) 0.054(8) 0.017(6) -0.005(6) -0.005(5) 0.008(6)
N35 0.013(5) 0.075(8) 0.018(5) -0.005(6) -0.011(4) 0.003(5)
N36 0.037(8) 0.050(8) 0.030(7) 0.003(6) -0.005(6) 0.010(6)
N37 0.037(11) 0.19(2) 0.061(11) -0.023(14) 0.015(9) -0.011(13)
N38 0.030(7) 0.064(9) 0.008(5) -0.007(5) -0.002(5) 0.005(6)
N39 0.021(7) 0.048(8) 0.027(6) -0.011(6) -0.004(5) -0.002(6)
N40 0.036(7) 0.059(8) 0.033(7) -0.009(6) 0.006(6) -0.009(6)
O1 0.024(5) 0.038(6) 0.022(5) 0.003(4) 0.000(4) -0.002(4)
O2 0.044(6) 0.060(7) 0.024(5) -0.012(5) -0.006(4) 0.020(5)
O3 0.030(6) 0.067(7) 0.035(6) 0.004(5) -0.008(4) 0.000(5)
O4 0.078(8) 0.050(7) 0.029(5) 0.000(5) 0.022(5) -0.008(6)
O5 0.052(6) 0.030(5) 0.022(5) 0.006(4) -0.008(4) -0.013(5)
O6 0.030(5) 0.033(6) 0.067(7) -0.004(5) 0.001(5) 0.006(5)
O7 0.048(6) 0.049(6) 0.025(5) 0.007(5) 0.014(5) -0.011(5)
O8 0.015(4) 0.029(5) 0.031(5) -0.005(4) 0.001(4) 0.001(4)
O9 0.041(6) 0.044(6) 0.024(5) 0.000(5) 0.000(4) 0.006(5)
O10 0.022(5) 0.038(6) 0.034(5) 0.006(4) 0.000(4) -0.001(4)
O11 0.043(6) 0.071(8) 0.044(6) -0.004(6) -0.005(5) 0.020(6)
O12 0.032(6) 0.064(7) 0.052(6) 0.009(6) -0.010(5) -0.012(5)
O13 0.049(6) 0.035(6) 0.042(6) -0.002(5) 0.012(5) 0.014(5)
O14 0.019(5) 0.033(6) 0.045(6) 0.004(5) 0.001(4) 0.003(4)
O15 0.034(6) 0.080(8) 0.043(6) 0.003(6) -0.007(5) 0.001(6)
O16 0.071(8) 0.054(7) 0.037(6) 0.016(5) 0.026(5) -0.011(6)
O17 0.042(6) 0.032(5) 0.022(5) -0.003(4) -0.008(4) -0.005(4)
O18 0.031(5) 0.048(6) 0.044(5) -0.009(5) -0.008(5) 0.018(4)
O19 0.042(6) 0.060(7) 0.022(5) 0.007(5) -0.001(4) -0.011(5)
O20 0.043(6) 0.032(6) 0.073(7) -0.014(6) 0.002(6) 0.005(5)
O21 0.035(5) 0.034(6) 0.024(5) 0.005(4) -0.004(4) -0.006(4)
O22 0.032(5) 0.043(6) 0.022(5) 0.014(4) 0.002(4) 0.008(4)
O23 0.023(5) 0.025(5) 0.027(5) -0.002(4) -0.002(4) -0.004(4)
O24 0.024(5) 0.039(6) 0.045(5) -0.011(5) -0.007(4) 0.000(4)
O25 0.060(7) 0.049(7) 0.037(5) -0.003(5) -0.015(5) -0.018(6)
O26 0.048(6) 0.056(7) 0.039(6) -0.001(5) -0.008(5) 0.029(5)
O27 0.021(5) 0.032(5) 0.038(5) 0.011(5) 0.001(4) -0.003(4)
O28 0.008(4) 0.035(5) 0.020(4) 0.004(4) 0.004(3) 0.003(3)
O29 0.013(4) 0.034(5) 0.025(5) 0.001(4) -0.002(4) 0.004(4)
O30 0.017(5) 0.029(5) 0.031(5) 0.000(4) -0.006(4) 0.000(4)
O31 0.008(4) 0.024(5) 0.033(5) -0.002(4) -0.006(4) 0.003(4)
O32 0.008(4) 0.031(5) 0.019(4) -0.005(4) 0.001(3) -0.008(4)
O33 0.022(5) 0.026(5) 0.029(5) 0.002(4) 0.008(4) 0.010(4)
O34 0.073(8) 0.053(7) 0.022(5) -0.017(5) -0.008(5) 0.006(6)
O35 0.029(5) 0.047(6) 0.011(4) -0.001(4) 0.000(4) 0.008(4)
O36 0.048(7) 0.049(6) 0.044(6) 0.013(5) 0.015(5) 0.008(5)
O37 0.031(6) 0.039(6) 0.054(6) 0.016(5) -0.012(5) 0.010(5)
O38 0.034(6) 0.033(6) 0.072(7) 0.008(5) 0.023(5) 0.002(4)
O39 0.018(5) 0.031(5) 0.047(6) 0.004(5) -0.006(4) 0.003(4)
O40 0.021(5) 0.041(6) 0.070(7) -0.009(5) -0.016(5) -0.007(4)
O41 0.048(6) 0.030(5) 0.052(6) -0.019(5) -0.006(5) 0.001(5)
O42 0.016(5) 0.028(5) 0.052(6) 0.016(5) 0.001(4) -0.001(4)
O43 0.013(4) 0.031(5) 0.037(5) -0.010(4) -0.009(4) -0.001(4)
O44 0.018(5) 0.032(5) 0.031(5) 0.005(4) 0.003(4) 0.010(4)
O45 0.064(7) 0.052(7) 0.039(6) -0.020(5) -0.009(5) 0.006(6)
O46 0.030(5) 0.039(6) 0.018(4) 0.003(4) -0.003(4) 0.012(4)
O47 0.035(6) 0.069(7) 0.038(5) 0.011(5) 0.014(5) 0.015(5)
O48 0.035(6) 0.051(7) 0.035(5) 0.012(5) -0.001(4) 0.031(5)
O49 0.027(5) 0.051(6) 0.043(6) 0.011(5) 0.008(5) -0.005(5)
O50 0.030(5) 0.032(5) 0.022(5) 0.002(4) -0.006(4) 0.008(4)
O51 0.050(6) 0.032(5) 0.016(4) -0.007(4) 0.003(4) 0.010(5)
O52 0.024(5) 0.034(5) 0.031(5) -0.003(4) 0.001(4) -0.006(4)
O1W 0.031(6) 0.164(13) 0.030(6) -0.004(7) -0.001(5) -0.036(7)
O2W 0.019(6) 0.146(12) 0.047(6) -0.008(7) 0.001(5) -0.008(6)
O3WA 0.04(3) 0.03(3) 0.06(3) 0.01(2) 0.01(2) -0.03(2)
O3WB 0.047(18) 0.055(18) 0.045(18) -0.001(10) -0.004(10) 0.006(10)
O3WC 0.14(5) 0.08(4) 0.11(4) 0.04(3) 0.11(4) 0.07(3)
O3WD 0.057(19) 0.06(2) 0.06(2) -0.001(10) 0.006(10) 0.005(10)

loop_
_atom_type_symbol
_atom_type_description
_atom_type_scat_dispersion_real
_atom_type_scat_dispersion_imag
_atom_type_scat_source
C C 0.0033 0.0016 'International Tables Vol C Tables 4.2.6.8 and 6.1.1.4'
H H 0.0000 0.0000 'International Tables Vol C Tables 4.2.6.8 and 6.1.1.4'
N N 0.0061 0.0033 'International Tables Vol C Tables 4.2.6.8 and 6.1.1.4'
O O 0.0106 0.0060 'International Tables Vol C Tables 4.2.6.8 and 6.1.1.4'
Cu Cu 0.3201 1.2651 'International Tables Vol C Tables 4.2.6.8 and 6.1.1.4'
Mo Mo -1.6832 0.6857 'International Tables Vol C Tables 4.2.6.8 and 6.1.1.4'

loop_
_geom_angle_atom_site_label_1
_geom_angle_atom_site_label_2
_geom_angle_atom_site_label_3
_geom_angle
_geom_angle_site_symmetry_1
_geom_angle_site_symmetry_3
N6 Cu1 N10 152.6(5) 3_655 .
N6 Cu1 N1 101.4(4) 3_655 .
N10 Cu1 N1 106.0(4) . .
N2 Cu2 N5 154.8(4) 3_554 .
N2 Cu2 N7 99.6(4) 3_554 1_455
N5 Cu2 N7 105.6(4) . 1_455
N11 Cu3 N15 165.4(5) 3_654 .
N11 Cu3 O18 93.1(4) 3_654 .
N15 Cu3 O18 101.4(4) . .
N16 Cu4 N20 166.2(5) 3 .
N16 Cu4 O24 98.1(4) 3 .
N20 Cu4 O24 94.3(4) . .
N25 Cu5 N22 158.2(5) . 3_655
N25 Cu5 O27 111.0(4) . .
N22 Cu5 O27 89.3(4) 3_655 .
N30 Cu6 N26 155.1(4) . 3_654
N30 Cu6 N31 103.2(4) . .
N26 Cu6 N31 101.8(4) 3_654 .
N32 Cu7 N35 155.9(4) . 3_754
N32 Cu7 N27 99.8(4) . 3_654
N35 Cu7 N27 104.2(4) 3_754 3_654
N40 Cu8 N36 168.6(5) 3_655 .
O4 Mo1 O3 105.5(5) . .
O4 Mo1 O2 101.7(4) . .
O3 Mo1 O2 113.7(4) . .
O4 Mo1 O5 102.1(4) . .
O3 Mo1 O5 115.3(4) . .
O2 Mo1 O5 116.0(4) . .
O4 Mo1 O1 167.4(4) . .
O3 Mo1 O1 87.1(3) . .
O2 Mo1 O1 71.7(3) . .
O5 Mo1 O1 72.4(3) . .
O6 Mo2 O7 104.9(5) . .
O6 Mo2 O10 100.7(4) . .
O7 Mo2 O10 102.9(4) . .
O6 Mo2 O5 95.9(4) . .
O7 Mo2 O5 100.3(4) . .
O10 Mo2 O5 146.8(3) . .
O6 Mo2 O8 100.3(4) . .
O7 Mo2 O8 154.3(4) . .
O10 Mo2 O8 76.4(3) . .
O5 Mo2 O8 72.5(3) . .
O6 Mo2 O9 170.0(4) . .
O7 Mo2 O9 85.0(4) . .
O10 Mo2 O9 77.8(3) . .
O5 Mo2 O9 80.9(3) . .
O8 Mo2 O9 69.6(3) . .
O12 Mo3 O11 105.5(5) . .
O12 Mo3 O10 98.3(4) . .
O11 Mo3 O10 96.8(4) . .
O12 Mo3 O13 101.7(4) . .
O11 Mo3 O13 94.3(4) . .
O10 Mo3 O13 153.6(4) . .
O12 Mo3 O14 98.2(4) . .
O11 Mo3 O14 155.8(4) . .
O10 Mo3 O14 84.3(3) . .
O13 Mo3 O14 76.0(3) . .
O12 Mo3 O8 162.2(4) . .
O11 Mo3 O8 89.5(4) . .
O10 Mo3 O8 70.0(3) . .
O13 Mo3 O8 86.2(3) . .
O14 Mo3 O8 68.0(3) . .
O18 Mo4 O9 104.3(4) . .
O18 Mo4 O14 104.5(4) . .
O9 Mo4 O14 105.3(4) . .
O18 Mo4 O23 103.3(4) . .
O9 Mo4 O23 99.6(4) . .
O14 Mo4 O23 136.4(3) . .
O18 Mo4 O17 91.8(4) . .
O9 Mo4 O17 163.1(4) . .
O14 Mo4 O17 74.9(3) . .
O23 Mo4 O17 71.3(3) . .
O18 Mo4 O8 177.4(4) . .
O9 Mo4 O8 78.1(3) . .
O14 Mo4 O8 73.8(3) . .
O23 Mo4 O8 77.1(3) . .
O17 Mo4 O8 85.9(3) . .
O16 Mo5 O15 105.9(5) . .
O16 Mo5 O13 101.3(4) . .
O15 Mo5 O13 114.6(5) . .
O16 Mo5 O17 99.3(4) . .
O15 Mo5 O17 112.1(4) . .
O13 Mo5 O17 120.5(4) . .
O16 Mo5 O14 159.4(4) . .
O15 Mo5 O14 94.6(4) . .
O13 Mo5 O14 70.6(3) . .
O17 Mo5 O14 70.9(3) . .
O20 Mo6 O19 107.0(5) . .
O20 Mo6 O21 101.5(4) . .
O19 Mo6 O21 100.4(4) . .
O20 Mo6 O17 96.2(4) . .
O19 Mo6 O17 100.0(4) . .
O21 Mo6 O17 147.6(3) . .
O20 Mo6 O23 97.8(4) . .
O19 Mo6 O23 155.0(4) . .
O21 Mo6 O23 77.3(3) . .
O17 Mo6 O23 73.6(3) . .
O20 Mo6 O22 168.6(4) . .
O19 Mo6 O22 84.0(4) . .
O21 Mo6 O22 78.6(3) . .
O17 Mo6 O22 78.8(3) . .
O23 Mo6 O22 71.1(3) . .
O24 Mo7 O22 105.3(4) . .
O24 Mo7 O1 104.1(4) . .
O22 Mo7 O1 103.5(4) . .
O24 Mo7 O8 103.5(4) . .
O22 Mo7 O8 102.0(4) . .
O1 Mo7 O8 135.6(3) . .
O24 Mo7 O5 91.6(4) . .
O22 Mo7 O5 163.0(3) . .
O1 Mo7 O5 74.0(3) . .
O8 Mo7 O5 71.0(3) . .
O24 Mo7 O23 176.0(3) . .
O22 Mo7 O23 78.5(3) . .
O1 Mo7 O23 73.9(3) . .
O8 Mo7 O23 76.4(3) . .
O5 Mo7 O23 84.6(3) . .
O26 Mo8 O25 106.5(5) . .
O26 Mo8 O21 98.1(4) . .
O25 Mo8 O21 99.8(4) . .
O26 Mo8 O2 93.6(4) . .
O25 Mo8 O2 100.0(4) . .
O21 Mo8 O2 153.0(4) . .
O26 Mo8 O1 155.4(4) . .
O25 Mo8 O1 97.3(4) . .
O21 Mo8 O1 83.6(3) . .
O2 Mo8 O1 75.9(3) . .
O27 Mo9 O31 104.3(4) . .
O27 Mo9 O29 102.5(4) . .
O31 Mo9 O29 96.9(3) . .
O27 Mo9 O30 99.7(4) . .
O31 Mo9 O30 97.0(3) . .
O29 Mo9 O30 150.0(3) . .
O27 Mo9 O28 100.2(3) . .
O31 Mo9 O28 155.5(3) . .
O29 Mo9 O28 78.8(3) . .
O30 Mo9 O28 77.6(3) . .
O27 Mo9 O32 175.5(3) . .
O31 Mo9 O32 80.1(3) . .
O29 Mo9 O32 77.8(3) . .
O30 Mo9 O32 78.5(3) . .
O28 Mo9 O32 75.4(3) . .
O27 Mo9 Mo16 89.9(3) . .
O31 Mo9 Mo16 133.0(2) . .
O29 Mo9 Mo16 123.8(2) . .
O30 Mo9 Mo16 36.1(2) . .
O28 Mo9 Mo16 45.0(2) . .
O32 Mo9 Mo16 86.23(18) . .
O27 Mo9 Mo14 92.4(3) . .
O31 Mo9 Mo14 132.3(2) . .
O29 Mo9 Mo14 35.5(2) . .
O30 Mo9 Mo14 124.1(2) . .
O28 Mo9 Mo14 46.6(2) . .
O32 Mo9 Mo14 85.20(17) . .
Mo16 Mo9 Mo14 90.30(4) . .
O34 Mo10 O36 105.3(4) . .
O34 Mo10 O35 101.6(4) . .
O36 Mo10 O35 102.0(4) . .
O34 Mo10 O33 102.2(4) . .
O36 Mo10 O33 96.0(4) . .
O35 Mo10 O33 145.1(3) . .
O34 Mo10 O30 90.4(4) . .
O36 Mo10 O30 162.5(4) . .
O35 Mo10 O30 82.0(3) . .
O33 Mo10 O30 72.6(3) . .
O34 Mo10 O32 161.6(4) . .
O36 Mo10 O32 93.0(3) . .
O35 Mo10 O32 76.3(3) . .
O33 Mo10 O32 73.0(3) . .
O30 Mo10 O32 71.1(3) . .
O38 Mo11 O37 106.3(4) . .
O38 Mo11 O35 99.0(4) . .
O37 Mo11 O35 104.2(4) . .
O38 Mo11 O39 98.8(4) . .
O37 Mo11 O39 100.4(4) . .
O35 Mo11 O39 144.0(3) . .
O38 Mo11 O31 164.1(4) . .
O37 Mo11 O31 89.5(4) . .
O35 Mo11 O31 76.2(3) . .
O39 Mo11 O31 78.2(3) . .
O38 Mo11 O32 94.5(4) . .
O37 Mo11 O32 158.8(4) . .
O35 Mo11 O32 75.5(3) . .
O39 Mo11 O32 72.1(3) . .
O31 Mo11 O32 69.7(2) . .
O40 Mo12 O41 104.5(4) . .
O40 Mo12 O39 102.9(4) . .
O41 Mo12 O39 100.9(4) . .
O40 Mo12 O43 97.5(4) . .
O41 Mo12 O43 98.4(4) . .
O39 Mo12 O43 147.2(3) . .
O40 Mo12 O32 100.9(4) . .
O41 Mo12 O32 154.2(4) . .
O39 Mo12 O32 77.2(3) . .
O43 Mo12 O32 73.9(3) . .
O40 Mo12 O29 167.5(3) . .
O41 Mo12 O29 82.8(4) . .
O39 Mo12 O29 85.3(3) . .
O43 Mo12 O29 71.2(3) . .
O32 Mo12 O29 71.4(2) . .
O40 Mo12 Mo13 88.5(3) . .
O41 Mo12 Mo13 133.9(3) . .
O39 Mo12 Mo13 119.3(3) . .
O43 Mo12 Mo13 35.6(2) . .
O32 Mo12 Mo13 42.13(18) . .
O29 Mo12 Mo13 79.24(18) . .
O42 Mo13 O44 104.3(4) . .
O42 Mo13 O33 102.4(4) . .
O44 Mo13 O33 96.6(4) . .
O42 Mo13 O43 100.3(4) . .
O44 Mo13 O43 96.6(3) . .
O33 Mo13 O43 150.0(3) . .
O42 Mo13 O32 98.3(3) . .
O44 Mo13 O32 157.3(3) . .
O33 Mo13 O32 80.3(3) . .
O43 Mo13 O32 77.1(3) . .
O42 Mo13 O28 173.8(3) . .
O44 Mo13 O28 81.8(3) . .
O33 Mo13 O28 77.5(3) . .
O43 Mo13 O28 77.9(3) . .
O32 Mo13 O28 75.5(3) . .
O42 Mo13 Mo12 88.5(3) . .
O44 Mo13 Mo12 132.5(3) . .
O33 Mo13 Mo12 125.5(2) . .
O43 Mo13 Mo12 35.9(2) . .
O32 Mo13 Mo12 45.19(19) . .
O28 Mo13 Mo12 86.66(19) . .
O45 Mo14 O47 104.3(5) . .
O45 Mo14 O46 100.7(4) . .
O47 Mo14 O46 100.8(4) . .
O45 Mo14 O29 99.9(4) . .
O47 Mo14 O29 98.6(4) . .
O46 Mo14 O29 147.1(3) . .
O45 Mo14 O28 161.6(4) . .
O47 Mo14 O28 93.8(4) . .
O46 Mo14 O28 78.8(3) . .
O29 Mo14 O28 73.6(3) . .
O45 Mo14 O43 90.0(4) . .
O47 Mo14 O43 164.4(4) . .
O46 Mo14 O43 82.4(3) . .
O29 Mo14 O43 72.2(3) . .
O28 Mo14 O43 71.7(3) . .
O45 Mo14 Mo9 134.4(3) . .
O47 Mo14 Mo9 86.6(3) . .
O46 Mo14 Mo9 120.9(2) . .
O29 Mo14 Mo9 34.5(2) . .
O28 Mo14 Mo9 42.12(17) . .
O43 Mo14 Mo9 78.73(18) . .
O48 Mo15 O49 104.2(4) . .
O48 Mo15 O50 102.5(4) . .
O49 Mo15 O50 98.9(4) . .
O48 Mo15 O46 103.4(4) . .
O49 Mo15 O46 98.8(4) . .
O50 Mo15 O46 143.8(3) . .
O48 Mo15 O44 91.0(4) . .
O49 Mo15 O44 164.9(4) . .
O50 Mo15 O44 78.0(3) . .
O46 Mo15 O44 76.7(3) . .
O48 Mo15 O28 160.0(4) . .
O49 Mo15 O28 95.7(3) . .
O50 Mo15 O28 72.5(3) . .
O46 Mo15 O28 74.5(3) . .
O44 Mo15 O28 69.1(2) . .
O52 Mo16 O51 104.7(4) . .
O52 Mo16 O50 102.9(4) . .
O51 Mo16 O50 97.8(4) . .
O52 Mo16 O30 96.1(3) . .
O51 Mo16 O30 102.2(3) . .
O50 Mo16 O30 147.8(3) . .
O52 Mo16 O28 97.5(3) . .
O51 Mo16 O28 157.8(3) . .
O50 Mo16 O28 78.3(3) . .
O30 Mo16 O28 73.7(3) . .
O52 Mo16 O33 166.2(3) . .
O51 Mo16 O33 85.5(3) . .
O50 Mo16 O33 84.6(3) . .
O30 Mo16 O33 72.3(3) . .
O28 Mo16 O33 72.4(2) . .
O52 Mo16 Mo9 86.5(3) . .
O51 Mo16 Mo9 137.0(3) . .
O50 Mo16 Mo9 120.4(2) . .
O30 Mo16 Mo9 34.8(2) . .
O28 Mo16 Mo9 42.12(18) . .
O33 Mo16 Mo9 79.74(18) . .
N1 C1 C2 124.0(13) . .
C1 C2 C5 118.0(12) . .
N1 C3 C4 123.3(13) . .
C5 C4 C3 121.1(12) . .
C4 C5 C2 117.9(11) . .
C4 C5 C6 123.9(12) . .
C2 C5 C6 117.9(11) . .
N4 C6 C7 110.6(11) . .
N4 C6 C5 119.0(11) . .
C7 C6 C5 130.4(11) . .
N3 C7 C6 104.0(10) . .
N3 C7 C8 126.0(11) . .
C6 C7 C8 129.8(11) . .
C9 C8 C12 118.7(11) . .
C9 C8 C7 122.5(11) . .
C12 C8 C7 118.8(11) . .
C8 C9 C10 119.0(12) . .
N2 C10 C9 124.6(12) . .
N2 C11 C12 123.3(12) . .
C11 C12 C8 118.7(12) . .
N4 C13 N3 112.9(10) . .
N4 C13 C14 121.8(11) . .
N3 C13 C14 125.3(12) . .
C18 C14 C15 117.8(11) . .
C18 C14 C13 120.4(11) . .
C15 C14 C13 121.8(11) . .
C16 C15 C14 117.6(13) . .
N5 C16 C15 123.7(14) . .
N5 C17 C18 122.3(12) . .
C17 C18 C14 120.5(12) . .
N6 C19 C20 122.6(12) . .
C23 C20 C19 120.6(12) . .
N6 C21 C22 123.0(12) . .
C21 C22 C23 119.6(12) . .
C20 C23 C22 117.4(11) . .
C20 C23 C24 123.2(12) . .
C22 C23 C24 119.3(12) . .
C25 C24 N8 104.7(10) . .
C25 C24 C23 132.2(12) . .
N8 C24 C23 123.0(12) . .
C24 C25 N9 111.8(11) . .
C24 C25 C26 129.2(11) . .
N9 C25 C26 118.5(11) . .
C30 C26 C27 117.3(12) . .
C30 C26 C25 119.7(12) . .
C27 C26 C25 122.8(12) . .
C26 C27 C28 118.4(13) . .
N7 C28 C27 124.8(14) . .
C30 C29 N7 123.0(14) . .
C29 C30 C26 120.3(14) . .
N9 C31 N8 114.3(11) . .
N9 C31 C32 120.6(11) . .
N8 C31 C32 125.0(11) . .
C33 C32 C36 117.8(12) . .
C33 C32 C31 120.6(12) . .
C36 C32 C31 121.5(12) . .
C32 C33 C34 120.8(13) . .
N10 C34 C33 122.1(12) . .
N10 C35 C36 125.4(13) . .
C35 C36 C32 117.2(12) . .
N11 C37 C38 124.8(13) . .
C41 C38 C37 117.9(13) . .
N11 C39 C40 122.7(12) . .
C41 C40 C39 119.8(12) . .
C38 C41 C40 119.3(11) . .
C38 C41 C42 119.6(12) . .
C40 C41 C42 121.1(12) . .
C43 C42 N14 110.1(11) . .
C43 C42 C41 132.7(12) . .
N14 C42 C41 117.0(12) . .
C42 C43 N13 107.6(11) . .
C42 C43 C44 137.9(11) . .
N13 C43 C44 114.3(10) . .
C45 C44 C48 116.7(13) . .
C45 C44 C43 124.4(12) . .
C48 C44 C43 118.6(11) . .
C46 C45 C44 119.4(13) . .
N12 C46 C45 124.7(14) . .
N12 C47 C48 124.6(14) . .
C47 C48 C44 119.4(13) . .
N14 C49 N13 111.9(11) . .
N14 C49 C50 126.9(13) . .
N13 C49 C50 121.2(12) . .
C51 C50 C54 118.0(12) . .
C51 C50 C49 120.9(12) . .
C54 C50 C49 121.0(12) . .
C50 C51 C52 119.5(13) . .
N15 C52 C51 123.2(13) . .
N15 C53 C54 123.3(12) . .
C53 C54 C50 119.2(12) . .
N16 C55 C56 124.8(12) . .
C59 C56 C55 118.8(12) . .
N16 C57 C58 122.8(12) . .
C59 C58 C57 120.2(12) . .
C58 C59 C56 117.0(11) . .
C58 C59 C60 124.3(11) . .
C56 C59 C60 118.7(12) . .
N19 C60 C61 108.0(10) . .
N19 C60 C59 123.1(11) . .
C61 C60 C59 128.9(11) . .
N18 C61 C60 104.5(10) . .
N18 C61 C62 121.1(11) . .
C60 C61 C62 134.3(11) . .
C63 C62 C66 117.7(14) . .
C63 C62 C61 119.1(14) . .
C66 C62 C61 123.2(14) . .
C62 C63 C64 119.6(16) . .
N17 C64 C63 126.9(16) . .
N17 C65 C66 124.0(15) . .
C62 C66 C65 118.3(15) . .
N19 C67 N18 110.8(11) . .
N19 C67 C68 126.0(12) . .
N18 C67 C68 123.2(11) . .
C69 C68 C72 116.9(11) . .
C69 C68 C67 121.5(11) . .
C72 C68 C67 121.4(11) . .
C68 C69 C70 122.4(12) . .
C69 C70 N20 121.3(12) . .
N20 C71 C72 124.4(11) . .
C68 C72 C71 119.5(12) . .
N21 C73 C74 123.5(17) . .
C77 C74 C73 119.3(15) . .
N21 C75 C76 124.3(16) . .
C77 C76 C75 116.8(14) . .
C74 C77 C76 118.0(13) . .
C74 C77 C78 121.5(13) . .
C76 C77 C78 120.5(13) . .
N24 C78 C79 104.0(11) . .
N24 C78 C77 117.5(11) . .
C79 C78 C77 137.9(11) . .
N23 C79 C78 111.9(10) . .
N23 C79 C80 119.9(11) . .
C78 C79 C80 127.8(11) . .
C81 C80 C84 116.4(11) . .
C81 C80 C79 122.0(12) . .
C84 C80 C79 121.6(12) . .
C80 C81 C82 120.3(13) . .
N22 C82 C81 122.3(12) . .
N22 C83 C84 123.6(13) . .
C83 C84 C80 119.5(13) . .
N23 C85 N24 109.8(11) . .
N23 C85 C86 127.9(11) . .
N24 C85 C86 122.2(11) . .
C90 C86 C87 118.1(11) . .
C90 C86 C85 120.2(11) . .
C87 C86 C85 121.6(11) . .
C88 C87 C86 119.7(12) . .
N25 C88 C87 125.2(12) . .
N25 C89 C90 123.3(13) . .
C86 C90 C89 117.9(13) . .
N26 C91 C92 122.6(13) . .
C91 C92 C95 120.6(13) . .
N26 C93 C94 122.0(11) . .
C93 C94 C95 121.2(12) . .
C94 C95 C92 115.9(11) . .
C94 C95 C96 121.2(11) . .
C92 C95 C96 122.9(11) . .
N29 C96 C97 104.4(9) . .
N29 C96 C95 125.3(10) . .
C97 C96 C95 130.3(11) . .
N28 C97 C96 109.2(10) . .
N28 C97 C98 117.6(11) . .
C96 C97 C98 133.1(11) . .
C99 C98 C102 115.8(12) . .
C99 C98 C97 120.8(13) . .
C102 C98 C97 123.4(12) . .
C98 C99 C100 119.3(13) . .
N27 C100 C99 124.0(14) . .
N27 C101 C102 124.2(15) . .
C101 C102 C98 120.3(13) . .
N28 C103 N29 110.7(11) . .
N28 C103 C104 125.1(12) . .
N29 C103 C104 124.1(12) . .
C105 C104 C108 117.3(11) . .
C105 C104 C103 119.9(12) . .
C108 C104 C103 122.8(12) . .
C104 C105 C106 120.1(12) . .
N30 C106 C105 122.6(11) . .
N30 C107 C108 123.9(12) . .
C107 C108 C104 119.4(12) . .
N31 C109 C110 126.0(13) . .
C109 C110 C113 118.7(13) . .
N31 C111 C112 124.8(13) . .
C113 C112 C111 118.8(13) . .
C112 C113 C110 117.6(11) . .
C112 C113 C114 121.7(12) . .
C110 C113 C114 120.7(12) . .
C115 C114 N34 111.6(11) . .
C115 C114 C113 129.7(12) . .
N34 C114 C113 118.7(12) . .
C114 C115 N33 103.9(11) . .
C114 C115 C116 133.2(12) . .
N33 C115 C116 122.5(11) . .
C120 C116 C117 116.3(11) . .
C120 C116 C115 123.9(11) . .
C117 C116 C115 119.8(11) . .
C118 C117 C116 120.2(11) . .
N32 C118 C117 122.6(11) . .
N32 C119 C120 122.9(11) . .
C116 C120 C119 120.9(11) . .
N34 C121 N33 112.7(11) . .
N34 C121 C122 124.5(11) . .
N33 C121 C122 122.8(12) . .
C123 C122 C125 114.4(12) . .
C123 C122 C121 120.9(12) . .
C125 C122 C121 124.4(12) . .
C122 C123 C124 121.8(12) . .
N35 C124 C123 121.4(12) . .
C126 C125 C122 121.8(13) . .
C125 C126 N35 123.7(13) . .
N36 C127 C128 122.4(15) . .
C127 C128 C131 120.2(14) . .
N36 C129 C130 123.7(14) . .
C129 C130 C131 120.0(13) . .
C128 C131 C130 116.2(12) . .
C128 C131 C132 121.3(12) . .
C130 C131 C132 122.5(12) . .
C133 C132 N39 109.3(11) . .
C133 C132 C131 129.4(12) . .
N39 C132 C131 121.3(11) . .
C132 C133 N38 105.9(12) . .
C132 C133 C134 134.0(12) . .
N38 C133 C134 118.5(11) . .
C138 C134 C135 121.3(14) . .
C138 C134 C133 118.2(14) . .
C135 C134 C133 119.7(15) . .
C136 C135 C134 117(2) . .
N37 C136 C135 119(2) . .
N37 C137 C138 122.6(19) . .
C137 C138 C134 117.5(18) . .
N39 C139 N38 109.5(11) . .
N39 C139 C140 128.2(13) . .
N38 C139 C140 122.3(11) . .
C141 C140 C144 113.8(11) . .
C141 C140 C139 125.3(13) . .
C144 C140 C139 120.4(12) . .
C142 C141 C140 121.7(13) . .
N40 C142 C141 124.5(14) . .
C144 C143 N40 124.9(13) . .
C143 C144 C140 120.4(13) . .
C3 N1 C1 115.7(11) . .
C3 N1 Cu1 123.0(9) . .
C1 N1 Cu1 121.3(8) . .
C11 N2 C10 115.2(10) . .
C11 N2 Cu2 124.8(9) . 3
C10 N2 Cu2 119.9(8) . 3
C13 N3 C7 108.4(10) . .
C13 N4 C6 104.0(10) . .
C16 N5 C17 118.0(11) . .
C16 N5 Cu2 119.6(9) . .
C17 N5 Cu2 122.3(9) . .
C19 N6 C21 116.5(11) . .
C19 N6 Cu1 124.0(9) . 3_654
C21 N6 Cu1 119.2(9) . 3_654
C28 N7 C29 116.1(12) . .
C28 N7 Cu2 121.2(10) . 1_655
C29 N7 Cu2 122.6(10) . 1_655
C31 N8 C24 105.5(10) . .
C31 N9 C25 103.5(10) . .
C35 N10 C34 116.6(11) . .
C35 N10 Cu1 120.5(9) . .
C34 N10 Cu1 122.4(8) . .
C37 N11 C39 115.3(11) . .
C37 N11 Cu3 126.9(10) . 3_655
C39 N11 Cu3 117.8(9) . 3_655
C47 N12 C46 115.2(13) . .
C49 N13 C43 105.5(11) . .
C49 N14 C42 104.8(11) . .
C52 N15 C53 116.5(11) . .
C52 N15 Cu3 117.8(9) . .
C53 N15 Cu3 125.7(9) . .
C57 N16 C55 116.3(10) . .
C57 N16 Cu4 119.4(9) . 3_554
C55 N16 Cu4 124.4(9) . 3_554
C64 N17 C65 113.4(14) . .
C61 N18 C67 109.9(10) . .
C67 N19 C60 106.8(11) . .
C71 N20 C70 115.3(10) . .
C71 N20 Cu4 127.7(8) . .
C70 N20 Cu4 116.8(8) . .
C75 N21 C73 117.9(16) . .
C82 N22 C83 117.8(11) . .
C82 N22 Cu5 116.7(9) . 3_654
C83 N22 Cu5 125.4(9) . 3_654
C85 N23 C79 105.9(10) . .
C78 N24 C85 108.3(10) . .
C88 N25 C89 115.8(11) . .
C88 N25 Cu5 117.1(9) . .
C89 N25 Cu5 127.1(10) . .
C91 N26 C93 117.5(10) . .
C91 N26 Cu6 124.5(8) . 3_655
C93 N26 Cu6 118.0(8) . 3_655
C100 N27 C101 116.1(12) . .
C100 N27 Cu7 115.9(9) . 3_655
C101 N27 Cu7 128.0(10) . 3_655
C103 N28 C97 106.2(10) . .
C103 N29 C96 109.4(10) . .
C107 N30 C106 116.4(10) . .
C107 N30 Cu6 120.8(9) . .
C106 N30 Cu6 122.1(8) . .
C111 N31 C109 113.9(12) . .
C111 N31 Cu6 119.3(9) . .
C109 N31 Cu6 126.8(9) . .
C119 N32 C118 116.7(10) . .
C119 N32 Cu7 123.4(8) . .
C118 N32 Cu7 119.9(8) . .
C121 N33 C115 107.1(10) . .
C121 N34 C114 104.7(11) . .
C124 N35 C126 116.5(10) . .
C124 N35 Cu7 123.9(8) . 3_755
C126 N35 Cu7 119.5(8) . 3_755
C129 N36 C127 117.4(12) . .
C129 N36 Cu8 118.6(10) . .
C127 N36 Cu8 124.0(11) . .
C137 N37 C136 121.5(19) . .
C139 N38 C133 106.3(10) . .
C139 N39 C132 108.9(11) . .
C142 N40 C143 114.4(12) . .
C142 N40 Cu8 117.7(10) . 3_654
C143 N40 Cu8 127.8(9) . 3_654
Mo7 O1 Mo8 124.1(4) . .
Mo7 O1 Mo1 105.7(3) . .
Mo8 O1 Mo1 91.7(3) . .
Mo1 O2 Mo8 120.6(4) . .
Mo1 O5 Mo2 145.6(5) . .
Mo1 O5 Mo7 107.7(4) . .
Mo2 O5 Mo7 102.7(3) . .
Mo7 O8 Mo2 110.8(3) . .
Mo7 O8 Mo4 104.1(3) . .
Mo2 O8 Mo4 97.2(3) . .
Mo7 O8 Mo3 152.7(4) . .
Mo2 O8 Mo3 88.0(3) . .
Mo4 O8 Mo3 92.4(2) . .
Mo4 O9 Mo2 113.9(4) . .
Mo2 O10 Mo3 118.7(4) . .
Mo5 O13 Mo3 122.8(4) . .
Mo4 O14 Mo3 122.1(4) . .
Mo4 O14 Mo5 105.1(4) . .
Mo3 O14 Mo5 90.6(3) . .
Mo5 O17 Mo6 142.4(5) . .
Mo5 O17 Mo4 108.0(4) . .
Mo6 O17 Mo4 102.3(3) . .
Mo4 O18 Cu3 167.2(5) . .
Mo6 O21 Mo8 119.8(4) . .
Mo7 O22 Mo6 112.6(4) . .
Mo4 O23 Mo6 109.5(3) . .
Mo4 O23 Mo7 102.4(3) . .
Mo6 O23 Mo7 96.7(3) . .
Mo7 O24 Cu4 165.9(5) . .
Mo9 O27 Cu5 142.0(5) . .
Mo9 O28 Mo16 92.9(3) . .
Mo9 O28 Mo14 91.3(3) . .
Mo16 O28 Mo14 162.7(4) . .
Mo9 O28 Mo13 104.2(3) . .
Mo16 O28 Mo13 98.0(3) . .
Mo14 O28 Mo13 97.2(3) . .
Mo9 O28 Mo15 164.3(3) . .
Mo16 O28 Mo15 86.7(3) . .
Mo14 O28 Mo15 84.8(2) . .
Mo13 O28 Mo15 91.4(2) . .
Mo9 O29 Mo14 110.0(4) . .
Mo9 O29 Mo12 108.7(3) . .
Mo14 O29 Mo12 103.0(3) . .
Mo9 O30 Mo16 109.0(3) . .
Mo9 O30 Mo10 111.9(4) . .
Mo16 O30 Mo10 103.2(3) . .
Mo9 O31 Mo11 117.7(3) . .
Mo13 O32 Mo12 92.7(3) . .
Mo13 O32 Mo9 104.8(3) . .
Mo12 O32 Mo9 99.3(3) . .
Mo13 O32 Mo10 90.6(3) . .
Mo12 O32 Mo10 163.4(3) . .
Mo9 O32 Mo10 95.6(3) . .
Mo13 O32 Mo11 162.4(3) . .
Mo12 O32 Mo11 87.8(3) . .
Mo9 O32 Mo11 92.4(2) . .
Mo10 O32 Mo11 84.3(2) . .
Mo13 O33 Mo10 109.9(4) . .
Mo13 O33 Mo16 109.5(3) . .
Mo10 O33 Mo16 102.5(3) . .
Mo10 O35 Mo11 116.8(4) . .
Mo12 O39 Mo11 118.2(4) . .
Mo13 O43 Mo12 108.5(4) . .
Mo13 O43 Mo14 110.3(3) . .
Mo12 O43 Mo14 105.4(3) . .
Mo13 O44 Mo15 117.6(4) . .
Mo14 O46 Mo15 115.4(4) . .
Mo16 O50 Mo15 118.0(4) . .
O3WB O3WA O3WD 28(5) . .
O3WD O3WB O3WA 100(10) . .
O3WB O3WD O3WA 52(10) . .
O3WB O3WD O3WC 141(10) . .
O3WA O3WD O3WC 152(6) . .

loop_
_geom_bond_atom_site_label_1
_geom_bond_atom_site_label_2
_geom_bond_distance
_geom_bond_site_symmetry_2
Cu1 N6 1.908(10) 3_655
Cu1 N10 1.917(10) .
Cu1 N1 2.149(10) .
Cu2 N2 1.895(10) 3_554
Cu2 N5 1.926(10) .
Cu2 N7 2.141(10) 1_455
Cu3 N11 1.873(10) 3_654
Cu3 N15 1.887(10) .
Cu3 O18 2.314(8) .
Cu4 N16 1.894(9) 3
Cu4 N20 1.916(9) .
Cu4 O24 2.315(8) .
Cu5 N25 1.916(10) .
Cu5 N22 1.920(10) 3_655
Cu5 O27 2.382(8) .
Cu6 N30 1.929(9) .
Cu6 N26 1.939(9) 3_654
Cu6 N31 2.181(10) .
Cu7 N32 1.933(10) .
Cu7 N35 1.940(9) 3_754
Cu7 N27 2.199(10) 3_654
Cu8 N40 1.891(11) 3_655
Cu8 N36 1.903(11) .
Mo1 O4 1.693(8) .
Mo1 O3 1.735(8) .
Mo1 O2 1.829(9) .
Mo1 O5 1.873(8) .
Mo1 O1 2.425(7) .
Mo2 O6 1.649(8) .
Mo2 O7 1.714(8) .
Mo2 O10 1.874(8) .
Mo2 O5 1.997(8) .
Mo2 O8 2.236(7) .
Mo2 O9 2.419(9) .
Mo3 O12 1.661(9) .
Mo3 O11 1.675(9) .
Mo3 O10 1.927(8) .
Mo3 O13 1.950(9) .
Mo3 O14 2.167(8) .
Mo3 O8 2.464(7) .
Mo4 O18 1.703(8) .
Mo4 O9 1.721(8) .
Mo4 O14 1.852(8) .
Mo4 O23 1.917(7) .
Mo4 O17 2.352(8) .
Mo4 O8 2.415(7) .
Mo5 O16 1.702(8) .
Mo5 O15 1.737(9) .
Mo5 O13 1.819(9) .
Mo5 O17 1.913(8) .
Mo5 O14 2.479(8) .
Mo6 O20 1.666(9) .
Mo6 O19 1.719(8) .
Mo6 O21 1.882(8) .
Mo6 O17 1.970(8) .
Mo6 O23 2.212(8) .
Mo6 O22 2.434(8) .
Mo7 O24 1.698(8) .
Mo7 O22 1.732(7) .
Mo7 O1 1.863(8) .
Mo7 O8 1.904(7) .
Mo7 O5 2.365(8) .
Mo7 O23 2.451(8) .
Mo8 O26 1.690(8) .
Mo8 O25 1.706(9) .
Mo8 O21 1.931(8) .
Mo8 O2 1.962(8) .
Mo8 O1 2.157(8) .
Mo9 O27 1.693(8) .
Mo9 O31 1.759(7) .
Mo9 O29 1.939(8) .
Mo9 O30 1.942(8) .
Mo9 O28 2.158(7) .
Mo9 O32 2.369(7) .
Mo9 Mo16 3.2130(16) .
Mo9 Mo14 3.2167(15) .
Mo10 O34 1.686(8) .
Mo10 O36 1.705(9) .
Mo10 O35 1.904(8) .
Mo10 O33 2.006(8) .
Mo10 O30 2.320(8) .
Mo10 O32 2.404(7) .
Mo11 O38 1.696(8) .
Mo11 O37 1.705(8) .
Mo11 O35 1.906(8) .
Mo11 O39 1.930(9) .
Mo11 O31 2.281(8) .
Mo11 O32 2.434(7) .
Mo12 O40 1.665(8) .
Mo12 O41 1.708(9) .
Mo12 O39 1.870(8) .
Mo12 O43 1.976(8) .
Mo12 O32 2.267(7) .
Mo12 O29 2.398(8) .
Mo12 Mo13 3.1922(16) .
Mo13 O42 1.693(8) .
Mo13 O44 1.737(7) .
Mo13 O33 1.948(8) .
Mo13 O43 1.958(8) .
Mo13 O32 2.144(7) .
Mo13 O28 2.375(7) .
Mo14 O45 1.703(9) .
Mo14 O47 1.706(9) .
Mo14 O46 1.918(8) .
Mo14 O29 1.988(7) .
Mo14 O28 2.337(8) .
Mo14 O43 2.343(8) .
Mo15 O48 1.683(8) .
Mo15 O49 1.686(8) .
Mo15 O50 1.923(8) .
Mo15 O46 1.938(8) .
Mo15 O44 2.321(8) .
Mo15 O28 2.494(7) .
Mo16 O52 1.707(7) .
Mo16 O51 1.709(8) .
Mo16 O50 1.899(7) .
Mo16 O30 2.004(8) .
Mo16 O28 2.274(8) .
Mo16 O33 2.338(8) .
C1 N1 1.347(16) .
C1 C2 1.371(17) .
C2 C5 1.390(16) .
C3 N1 1.337(15) .
C3 C4 1.351(16) .
C4 C5 1.347(16) .
C5 C6 1.488(16) .
C6 N4 1.378(14) .
C6 C7 1.406(16) .
C7 N3 1.351(14) .
C7 C8 1.466(16) .
C8 C9 1.341(15) .
C8 C12 1.400(16) .
C9 C10 1.379(16) .
C10 N2 1.365(14) .
C11 N2 1.330(15) .
C11 C12 1.399(16) .
C13 N4 1.313(15) .
C13 N3 1.351(14) .
C13 C14 1.460(15) .
C14 C18 1.384(16) .
C14 C15 1.413(17) .
C15 C16 1.388(18) .
C16 N5 1.337(15) .
C17 N5 1.344(15) .
C17 C18 1.369(16) .
C19 N6 1.335(15) .
C19 C20 1.386(16) .
C20 C23 1.373(17) .
C21 N6 1.368(15) .
C21 C22 1.377(16) .
C22 C23 1.380(16) .
C23 C24 1.464(16) .
C24 C25 1.365(17) .
C24 N8 1.393(15) .
C25 N9 1.373(15) .
C25 C26 1.494(17) .
C26 C30 1.369(17) .
C26 C27 1.382(17) .
C27 C28 1.413(17) .
C28 N7 1.276(16) .
C29 C30 1.361(18) .
C29 N7 1.378(17) .
C31 N9 1.302(15) .
C31 N8 1.352(14) .
C31 C32 1.477(16) .
C32 C33 1.343(17) .
C32 C36 1.436(17) .
C33 C34 1.386(16) .
C34 N10 1.356(15) .
C35 N10 1.325(15) .
C35 C36 1.364(16) .
C37 N11 1.337(16) .
C37 C38 1.415(17) .
C38 C41 1.353(17) .
C39 N11 1.348(17) .
C39 C40 1.409(16) .
C40 C41 1.358(17) .
C41 C42 1.500(16) .
C42 C43 1.313(17) .
C42 N14 1.387(15) .
C43 N13 1.384(13) .
C43 C44 1.522(17) .
C44 C45 1.392(17) .
C44 C48 1.393(17) .
C45 C46 1.371(18) .
C46 N12 1.344(18) .
C47 N12 1.335(17) .
C47 C48 1.377(18) .
C49 N14 1.317(15) .
C49 N13 1.349(16) .
C49 C50 1.462(17) .
C50 C51 1.375(16) .
C50 C54 1.397(17) .
C51 C52 1.381(16) .
C52 N15 1.350(15) .
C53 N15 1.356(15) .
C53 C54 1.371(16) .
C55 N16 1.337(15) .
C55 C56 1.398(17) .
C56 C59 1.390(17) .
C57 N16 1.323(15) .
C57 C58 1.424(16) .
C58 C59 1.373(17) .
C59 C60 1.450(16) .
C60 N19 1.387(14) .
C60 C61 1.424(16) .
C61 N18 1.346(14) .
C61 C62 1.439(17) .
C62 C63 1.36(2) .
C62 C66 1.398(19) .
C63 C64 1.37(2) .
C64 N17 1.341(19) .
C65 N17 1.35(2) .
C65 C66 1.43(2) .
C67 N19 1.307(14) .
C67 N18 1.353(15) .
C67 C68 1.469(16) .
C68 C69 1.361(16) .
C68 C72 1.368(16) .
C69 C70 1.368(16) .
C70 N20 1.390(16) .
C71 N20 1.330(14) .
C71 C72 1.393(15) .
C73 N21 1.31(2) .
C73 C74 1.39(2) .
C74 C77 1.364(18) .
C75 N21 1.29(2) .
C75 C76 1.422(19) .
C76 C77 1.403(18) .
C77 C78 1.487(18) .
C78 N24 1.368(13) .
C78 C79 1.381(17) .
C79 N23 1.365(14) .
C79 C80 1.489(15) .
C80 C81 1.377(17) .
C80 C84 1.391(16) .
C81 C82 1.391(16) .
C82 N22 1.300(16) .
C83 N22 1.339(16) .
C83 C84 1.355(16) .
C85 N23 1.320(14) .
C85 N24 1.398(15) .
C85 C86 1.448(16) .
C86 C90 1.370(16) .
C86 C87 1.382(16) .
C87 C88 1.342(16) .
C88 N25 1.317(16) .
C89 N25 1.349(17) .
C89 C90 1.407(17) .
C91 N26 1.332(14) .
C91 C92 1.377(15) .
C92 C95 1.391(16) .
C93 N26 1.350(15) .
C93 C94 1.375(16) .
C94 C95 1.375(15) .
C95 C96 1.453(14) .
C96 N29 1.358(14) .
C96 C97 1.394(16) .
C97 N28 1.385(14) .
C97 C98 1.462(17) .
C98 C99 1.378(18) .
C98 C102 1.383(18) .
C99 C100 1.389(17) .
C100 N27 1.311(17) .
C101 N27 1.320(16) .
C101 C102 1.357(17) .
C103 N28 1.310(15) .
C103 N29 1.349(15) .
C103 C104 1.461(16) .
C104 C105 1.367(16) .
C104 C108 1.404(18) .
C105 C106 1.388(15) .
C106 N30 1.356(16) .
C107 N30 1.340(15) .
C107 C108 1.365(16) .
C109 N31 1.346(16) .
C109 C110 1.360(18) .
C110 C113 1.375(17) .
C111 N31 1.309(15) .
C111 C112 1.410(17) .
C112 C113 1.360(16) .
C113 C114 1.491(17) .
C114 C115 1.365(17) .
C114 N34 1.366(14) .
C115 N33 1.374(14) .
C115 C116 1.480(16) .
C116 C120 1.351(15) .
C116 C117 1.399(15) .
C117 C118 1.363(15) .
C118 N32 1.343(14) .
C119 N32 1.331(14) .
C119 C120 1.375(15) .
C121 N34 1.288(15) .
C121 N33 1.353(14) .
C121 C122 1.481(17) .
C122 C123 1.368(17) .
C122 C125 1.386(18) .
C123 C124 1.382(16) .
C124 N35 1.338(14) .
C125 C126 1.324(17) .
C126 N35 1.338(15) .
C127 N36 1.338(17) .
C127 C128 1.378(19) .
C128 C131 1.378(18) .
C129 N36 1.332(16) .
C129 C130 1.343(17) .
C130 C131 1.408(17) .
C131 C132 1.475(16) .
C132 C133 1.353(17) .
C132 N39 1.369(15) .
C133 N38 1.413(15) .
C133 C134 1.529(18) .
C134 C138 1.38(2) .
C134 C135 1.45(2) .
C135 C136 1.39(2) .
C136 N37 1.38(3) .
C137 N37 1.34(2) .
C137 C138 1.37(2) .
C139 N39 1.301(15) .
C139 N38 1.385(15) .
C139 C140 1.435(16) .
C140 C141 1.379(17) .
C140 C144 1.425(18) .
C141 C142 1.352(18) .
C142 N40 1.323(16) .
C143 C144 1.327(17) .
C143 N40 1.360(17) .
N2 Cu2 1.895(10) 3
N6 Cu1 1.908(10) 3_654
N7 Cu2 2.141(10) 1_655
N11 Cu3 1.873(10) 3_655
N16 Cu4 1.894(9) 3_554
N22 Cu5 1.920(10) 3_654
N26 Cu6 1.939(9) 3_655
N27 Cu7 2.199(10) 3_655
N35 Cu7 1.940(9) 3_755
N40 Cu8 1.891(11) 3_654
O3WA O3WB 0.91(6) .
O3WA O3WD 1.14(7) .
O3WB O3WD 0.54(8) .
O3WC O3WD 1.64(7) .
